data_4506776
loop_
_publ_author_name
'Beyeh, N. Kodiah'
'Cetina, Mario'
'Rissanen, Kari'

_publ_section_title
;
 Binding Modes of Nonspherical Anions toN-Alkylammonium Resorcinarenes in
 the Solid State
;
_journal_issue 10
_journal_name_full 'Crystal Growth &amp; Design'
_journal_page_first 4919
_journal_paper_doi 10.1021/cg3008409
_journal_volume 12
_journal_year 2012
_chemical_compound_source 'synthesis as described'
_chemical_formula_moiety '2(C52 H80 N4 O8), 8(C6 H2 N3 O7), 3(C4 H10 O), 3(C H Cl3), H2 O'
_chemical_formula_sum 'C167 H211 Cl9 N32 O76'
_chemical_formula_weight 4201.73
_chemical_melting_point ???:???
_chemical_name_systematic
;
 three-butanol solvate di-cloroform solvate monohydrate
;
_space_group_IT_number 2
_symmetry_cell_setting triclinic
_symmetry_Int_Tables_number 2
_symmetry_space_group_name_Hall '-P 1'
_symmetry_space_group_name_H-M 'P -1'
_atom_sites_solution_hydrogens geom
_atom_sites_solution_primary direct
_atom_sites_solution_secondary difmap
_audit_creation_date 2010-10-10T19:11:26-00:00
_audit_creation_method 'WinGX routine CIF_UPDATE'
_cell_angle_alpha 102.069(6)
_cell_angle_beta 95.145(6)
_cell_angle_gamma 96.104(6)
_cell_formula_units_Z 2
_cell_length_a 15.635(2)
_cell_length_b 19.086(2)
_cell_length_c 34.414(4)
_cell_measurement_reflns_used 28068
_cell_measurement_temperature 123(2)
_cell_measurement_theta_max 63.691
_cell_measurement_theta_min 0.883
_cell_volume 9919(2)
_computing_cell_refinement 'HKL Scalepack (Otwinowski & Minor, 1997)'
_computing_data_collection 'COLLECT (Hooft, 1998)'
_computing_data_reduction 'HKL Denzo and Scalepack (Otwinowski & Minor, 1997)'
_computing_molecular_graphics 'MERCURY (Macrae et al., 2006)'
_computing_publication_material 'WinGX publication routines (Farrugia, 1999)'
_computing_structure_refinement 'SHELXL-97 (Sheldrick, 2008)'
_computing_structure_solution 'SUPERFLIP (Palatinus & Chapuis, 2007)'
_diffrn_ambient_temperature 123(2)
_diffrn_detector 'CCD plate'
_diffrn_detector_area_resol_mean 9
_diffrn_measured_fraction_theta_full 0.968
_diffrn_measured_fraction_theta_max 0.968
_diffrn_measurement_device '95mm CCD camera on \k-goniostat'
_diffrn_measurement_device_type 'Bruker-Nonius Kappa Apex II Diffractometer'
_diffrn_measurement_method '\w and \f scans'
_diffrn_radiation_monochromator 'horizonally mounted graphite crystal'
_diffrn_radiation_probe x-ray
_diffrn_radiation_type CuK\a
_diffrn_radiation_wavelength 1.54184
_diffrn_reflns_av_R_equivalents 0.1879
_diffrn_reflns_av_unetI/netI 0.1638
_diffrn_reflns_limit_h_max 18
_diffrn_reflns_limit_h_min -18
_diffrn_reflns_limit_k_max 21
_diffrn_reflns_limit_k_min -21
_diffrn_reflns_limit_l_max 39
_diffrn_reflns_limit_l_min -39
_diffrn_reflns_number 122171
_diffrn_reflns_theta_full 63.53
_diffrn_reflns_theta_max 63.53
_diffrn_reflns_theta_min 2.46
_diffrn_source 'Enraf Nonius FR590'
_exptl_absorpt_coefficient_mu 2.015
_exptl_absorpt_correction_T_max 0.7523
_exptl_absorpt_correction_T_min 0.6229
_exptl_absorpt_correction_type multi-scan
_exptl_absorpt_process_details
;
Sheldrick, G. M. SADABS 2008/2; University of G\"ottingen: G\"ottingen,
        Germany, 2008.
;
_exptl_crystal_colour yellow
_exptl_crystal_density_diffrn 1.407
_exptl_crystal_density_method 'not measured'
_exptl_crystal_description needle
_exptl_crystal_F_000 4396
_exptl_crystal_size_max 0.30
_exptl_crystal_size_mid 0.13
_exptl_crystal_size_min 0.08
_refine_diff_density_max 1.898
_refine_diff_density_min -1.065
_refine_diff_density_rms 0.142
_refine_ls_extinction_method none
_refine_ls_goodness_of_fit_ref 1.015
_refine_ls_hydrogen_treatment constr
_refine_ls_matrix_type full
_refine_ls_number_parameters 2595
_refine_ls_number_reflns 31484
_refine_ls_number_restraints 244
_refine_ls_restrained_S_all 1.027
_refine_ls_R_factor_all 0.2250
_refine_ls_R_factor_gt 0.1438
_refine_ls_shift/su_max 0.002
_refine_ls_shift/su_mean 0
_refine_ls_structure_factor_coef Fsqd
_refine_ls_weighting_details 'calc w=1/[\s^2^(Fo^2^)+(0.2641P)^2^+0.0000P] where P=(Fo^2^+2Fc^2^)/3'
_refine_ls_weighting_scheme calc
_refine_ls_wR_factor_gt 0.3655
_refine_ls_wR_factor_ref 0.4294
_reflns_number_gt 13815
_reflns_number_total 31484
_reflns_threshold_expression >2\s(I)
_cod_data_source_file cg3008409_si_002.cif
_cod_data_source_block 3a_4H_4Pic
_cod_database_code 4506776

loop_
_symmetry_equiv_pos_as_xyz
'x, y, z'
'-x, -y, -z'

loop_
_atom_site_label
_atom_site_type_symbol
_atom_site_fract_x
_atom_site_fract_y
_atom_site_fract_z
_atom_site_U_iso_or_equiv
_atom_site_adp_type
_atom_site_occupancy
_atom_site_symmetry_multiplicity
_atom_site_calc_flag
_atom_site_refinement_flags
N30A N 0.4334(4) 0.0635(3) 0.19730(19) 0.0345(16) Uani 1 1 d .
H30A H 0.4636 0.1087 0.2074 0.041 Uiso 1 1 calc R
H30B H 0.4033 0.0511 0.2172 0.041 Uiso 1 1 calc R
N32A N -0.0263(5) -0.2228(4) 0.1956(2) 0.0458(18) Uani 1 1 d .
H32A H 0.0007 -0.2023 0.221 0.055 Uiso 1 1 calc R
H32B H -0.084 -0.217 0.1956 0.055 Uiso 1 1 calc R
N34A N -0.1886(4) -0.0415(4) -0.03927(16) 0.0284(14) Uani 1 1 d .
H34A H -0.2398 -0.0619 -0.0327 0.034 Uiso 1 1 calc R
H34B H -0.1932 0.0064 -0.0385 0.034 Uiso 1 1 calc R
N36A N 0.2476(4) 0.3315(4) 0.01227(18) 0.0318(15) Uani 1 1 d .
H36A H 0.1972 0.3512 0.0084 0.038 Uiso 1 1 calc R
H36B H 0.2807 0.3604 0.0344 0.038 Uiso 1 1 calc R
O4A O 0.2589(3) 0.0159(3) 0.20816(15) 0.0342(13) Uani 1 1 d .
H4A H 0.2156 -0.0041 0.2163 0.051 Uiso 1 1 calc R
O6A O 0.3497(4) 0.2137(3) 0.15087(16) 0.0392(14) Uani 1 1 d .
H6A H 0.3992 0.2031 0.1567 0.059 Uiso 1 1 calc R
O11A O -0.1296(4) -0.1399(3) 0.12854(17) 0.0423(14) Uani 1 1 d .
H11A H -0.1375 -0.1293 0.1061 0.063 Uiso 1 1 calc R
O13A O 0.1252(3) -0.0700(3) 0.22099(17) 0.0395(14) Uani 1 1 d .
H13A H 0.1149 -0.0794 0.243 0.059 Uiso 1 1 calc R
O18A O -0.0749(3) 0.0968(3) -0.00354(13) 0.0309(12) Uani 1 1 d .
H18A H -0.0427 0.1365 0.0012 0.046 Uiso 1 1 calc R
O20A O -0.1736(3) -0.0876(3) 0.06143(15) 0.0344(13) Uani 1 1 d .
H20A H -0.227 -0.0962 0.0539 0.052 Uiso 1 1 calc R
O25A O 0.3004(3) 0.2928(3) 0.09867(16) 0.0407(14) Uani 1 1 d .
H25A H 0.3224 0.277 0.1178 0.061 Uiso 1 1 calc R
O27A O 0.0418(4) 0.2188(3) 0.00823(14) 0.0348(13) Uani 1 1 d .
H27A H 0.0424 0.2552 -0.0019 0.052 Uiso 1 1 calc R
C1A C 0.2184(5) 0.2126(4) 0.1806(2) 0.0281(17) Uani 1 1 d .
C2A C 0.1612(5) 0.1793(4) 0.2015(2) 0.0322(18) Uani 1 1 d .
H2A H 0.1128 0.2028 0.2092 0.039 Uiso 1 1 calc R
C3A C 0.1692(5) 0.1143(4) 0.2120(2) 0.0266(17) Uani 1 1 d .
C4A C 0.2404(5) 0.0814(4) 0.1998(2) 0.0339(19) Uani 1 1 d .
C5A C 0.3004(5) 0.1123(4) 0.1780(2) 0.0282(18) Uani 1 1 d .
C6A C 0.2906(5) 0.1790(4) 0.1702(2) 0.0289(18) Uani 1 1 d .
C7A C 0.1061(5) 0.0803(4) 0.2362(2) 0.0324(18) Uani 1 1 d .
H7A H 0.1411 0.0548 0.2533 0.039 Uiso 1 1 calc R
C8A C 0.0400(5) 0.0218(4) 0.2085(2) 0.0275(17) Uani 1 1 d .
C9A C -0.0304(5) 0.0395(4) 0.1862(2) 0.0283(17) Uani 1 1 d .
H9A H -0.038 0.089 0.1891 0.034 Uiso 1 1 calc R
C10A C -0.0905(5) -0.0126(5) 0.1598(2) 0.0289(18) Uani 1 1 d .
C11A C -0.0752(5) -0.0852(4) 0.1543(2) 0.0310(18) Uani 1 1 d .
C12A C -0.0063(5) -0.1056(4) 0.1755(2) 0.0328(18) Uani 1 1 d .
C13A C 0.0509(5) -0.0522(5) 0.2022(2) 0.0332(19) Uani 1 1 d .
C14A C -0.1679(5) 0.0090(4) 0.1376(2) 0.0273(17) Uani 1 1 d .
H14A H -0.21 -0.0359 0.1277 0.033 Uiso 1 1 calc R
C15A C -0.1411(5) 0.0343(4) 0.1003(2) 0.0290(18) Uani 1 1 d .
C16A C -0.1133(4) 0.1058(4) 0.1013(2) 0.0275(17) Uani 1 1 d .
H16A H -0.1092 0.1394 0.1262 0.033 Uiso 1 1 calc R
C17A C -0.0907(4) 0.1321(4) 0.0678(2) 0.0273(17) Uani 1 1 d .
C18A C -0.0935(5) 0.0796(4) 0.0324(2) 0.0283(17) Uani 1 1 d .
C19A C -0.1177(5) 0.0063(5) 0.0300(2) 0.0331(19) Uani 1 1 d .
C20A C -0.1449(5) -0.0143(4) 0.0635(2) 0.0279(17) Uani 1 1 d .
C21A C -0.0655(5) 0.2121(4) 0.0697(2) 0.0332(19) Uani 1 1 d .
H21A H -0.0832 0.22 0.0425 0.04 Uiso 1 1 calc R
C22A C 0.0313(5) 0.2336(4) 0.0780(2) 0.0291(17) Uani 1 1 d .
C23A C 0.0754(5) 0.2476(4) 0.1169(2) 0.0322(19) Uani 1 1 d .
H23A H 0.0426 0.2422 0.1383 0.039 Uiso 1 1 calc R
C24A C 0.1644(5) 0.2687(4) 0.1259(2) 0.0328(19) Uani 1 1 d .
C25A C 0.2115(5) 0.2740(4) 0.0937(2) 0.0293(17) Uani 1 1 d .
C26A C 0.1724(5) 0.2584(4) 0.0540(2) 0.0339(19) Uani 1 1 d .
C27A C 0.0819(5) 0.2390(4) 0.0468(2) 0.0299(18) Uani 1 1 d .
C28A C 0.2062(5) 0.2845(4) 0.1683(2) 0.0329(18) Uani 1 1 d .
H28A H 0.2652 0.3109 0.1689 0.04 Uiso 1 1 calc R
C29A C 0.3689(5) 0.0683(5) 0.1631(2) 0.036(2) Uani 1 1 d .
H29A H 0.399 0.0906 0.1437 0.043 Uiso 1 1 calc R
H29B H 0.342 0.0191 0.1491 0.043 Uiso 1 1 calc R
C31A C 0.0120(6) -0.1828(4) 0.1666(2) 0.0335(18) Uani 1 1 d .
H31A H -0.0129 -0.2069 0.139 0.04 Uiso 1 1 calc R
H31B H 0.0754 -0.184 0.1686 0.04 Uiso 1 1 calc R
C33A C -0.1168(5) -0.0460(5) -0.0084(2) 0.0296(18) Uani 1 1 d .
H33A H -0.1219 -0.0955 -0.0035 0.035 Uiso 1 1 calc R
H33B H -0.0606 -0.0367 -0.0187 0.035 Uiso 1 1 calc R
C35A C 0.2261(5) 0.2557(5) 0.0196(2) 0.0362(19) Uani 1 1 d .
H35A H 0.1937 0.2236 -0.0048 0.043 Uiso 1 1 calc R
H35B H 0.2803 0.2357 0.0258 0.043 Uiso 1 1 calc R
C37A C 0.4968(6) 0.0116(5) 0.1879(3) 0.049(2) Uani 1 1 d D
H37A H 0.5516 0.0362 0.1819 0.059 Uiso 1 1 calc R
H37B H 0.4732 -0.0278 0.1646 0.059 Uiso 1 1 calc R
C38A C 0.5117(11) -0.0178(9) 0.2257(3) 0.113(5) Uani 1 1 d DU
H38A H 0.5255 0.0222 0.2497 0.135 Uiso 1 1 calc R
H38B H 0.4596 -0.0493 0.2291 0.135 Uiso 1 1 calc R
C39A C 0.5893(13) -0.0614(10) 0.2191(6) 0.143(7) Uani 1 1 d .
H39A H 0.5753 -0.0993 0.1946 0.214 Uiso 1 1 calc R
H39B H 0.6012 -0.0836 0.2419 0.214 Uiso 1 1 calc R
H39C H 0.6405 -0.0289 0.2167 0.214 Uiso 1 1 calc R
C40A C -0.0187(8) -0.3013(5) 0.1869(4) 0.065(3) Uani 1 1 d .
H40A H 0.0386 -0.3088 0.1778 0.078 Uiso 1 1 calc R
H40B H -0.0221 -0.3192 0.2118 0.078 Uiso 1 1 calc R
C41A C -0.0865(7) -0.3428(6) 0.1563(3) 0.068(3) Uani 1 1 d .
H41A H -0.0801 -0.3282 0.1307 0.082 Uiso 1 1 calc R
H41B H -0.1439 -0.3323 0.1642 0.082 Uiso 1 1 calc R
C42A C -0.0814(8) -0.4252(5) 0.1506(4) 0.075(4) Uani 1 1 d .
H42A H -0.027 -0.4363 0.1401 0.112 Uiso 1 1 calc R
H42B H -0.1304 -0.4521 0.1317 0.112 Uiso 1 1 calc R
H42C H -0.0837 -0.439 0.1764 0.112 Uiso 1 1 calc R
C43A C -0.1773(5) -0.0780(5) -0.0811(2) 0.037(2) Uani 1 1 d .
H43A H -0.2327 -0.0825 -0.0983 0.044 Uiso 1 1 calc R
H43B H -0.163 -0.1274 -0.0813 0.044 Uiso 1 1 calc R
C44A C -0.1063(5) -0.0373(5) -0.0986(2) 0.041(2) Uani 1 1 d .
H44A H -0.0517 -0.0305 -0.0806 0.049 Uiso 1 1 calc R
H44B H -0.097 -0.0671 -0.1247 0.049 Uiso 1 1 calc R
C45A C -0.1267(6) 0.0348(5) -0.1044(3) 0.046(2) Uani 1 1 d .
H45A H -0.1845 0.0294 -0.1192 0.069 Uiso 1 1 calc R
H45B H -0.0836 0.0546 -0.1196 0.069 Uiso 1 1 calc R
H45C H -0.1255 0.0676 -0.0783 0.069 Uiso 1 1 calc R
C46A C 0.2964(6) 0.3297(5) -0.0239(2) 0.044(2) Uani 1 1 d .
H46A H 0.3219 0.3795 -0.0238 0.052 Uiso 1 1 calc R
H46B H 0.3447 0.3007 -0.0217 0.052 Uiso 1 1 calc R
C47A C 0.2409(6) 0.2985(6) -0.0636(2) 0.046(2) Uani 1 1 d .
H47A H 0.2219 0.2465 -0.066 0.055 Uiso 1 1 calc R
H47B H 0.1887 0.3235 -0.0651 0.055 Uiso 1 1 calc R
C48A C 0.2935(8) 0.3087(6) -0.0971(3) 0.064(3) Uani 1 1 d .
H48A H 0.3103 0.3603 -0.0951 0.096 Uiso 1 1 calc R
H48B H 0.2588 0.2875 -0.1228 0.096 Uiso 1 1 calc R
H48C H 0.3456 0.2847 -0.0951 0.096 Uiso 1 1 calc R
C49A C 0.0644(5) 0.1361(5) 0.2649(2) 0.0315(18) Uani 1 1 d .
H49A H 0.1095 0.1755 0.2795 0.038 Uiso 1 1 calc R
H49B H 0.0217 0.1574 0.2495 0.038 Uiso 1 1 calc R
C50A C 0.0192(7) 0.1006(5) 0.2950(3) 0.050(2) Uani 1 1 d .
H50A H -0.0283 0.0641 0.2807 0.075 Uiso 1 1 calc R
H50B H -0.0039 0.1374 0.3141 0.075 Uiso 1 1 calc R
H50C H 0.061 0.0775 0.3094 0.075 Uiso 1 1 calc R
C51A C -0.2155(5) 0.0636(5) 0.1640(2) 0.0337(19) Uani 1 1 d .
H51A H -0.1756 0.109 0.1742 0.04 Uiso 1 1 calc R
H51B H -0.231 0.0442 0.1873 0.04 Uiso 1 1 calc R
C52A C -0.2976(5) 0.0808(5) 0.1423(2) 0.039(2) Uani 1 1 d .
H52A H -0.2824 0.1036 0.1204 0.059 Uiso 1 1 calc R
H52B H -0.3262 0.1139 0.1611 0.059 Uiso 1 1 calc R
H52C H -0.3369 0.0361 0.1315 0.059 Uiso 1 1 calc R
C53A C -0.1170(6) 0.2590(5) 0.0987(2) 0.038(2) Uani 1 1 d .
H53A H -0.1792 0.2397 0.093 0.046 Uiso 1 1 calc R
H53B H -0.0973 0.2566 0.1265 0.046 Uiso 1 1 calc R
C54A C -0.1053(7) 0.3374(5) 0.0949(3) 0.050(2) Uani 1 1 d .
H54A H -0.0436 0.3565 0.1002 0.075 Uiso 1 1 calc R
H54B H -0.1372 0.3661 0.1144 0.075 Uiso 1 1 calc R
H54C H -0.1275 0.3403 0.0678 0.075 Uiso 1 1 calc R
C55A C 0.1560(5) 0.3351(5) 0.1979(2) 0.0355(19) Uani 1 1 d .
H55A H 0.0955 0.3123 0.1962 0.043 Uiso 1 1 calc R
H55B H 0.1832 0.3403 0.2256 0.043 Uiso 1 1 calc R
C56A C 0.1561(7) 0.4081(5) 0.1886(3) 0.055(3) Uani 1 1 d .
H56A H 0.2157 0.4325 0.1924 0.082 Uiso 1 1 calc R
H56B H 0.1212 0.4368 0.2065 0.082 Uiso 1 1 calc R
H56C H 0.1315 0.4031 0.1608 0.082 Uiso 1 1 calc R
N30B N 0.0642(4) 0.4542(4) 0.30452(19) 0.0326(15) Uani 1 1 d .
H30C H 0.0898 0.4658 0.2832 0.039 Uiso 1 1 calc R
H30D H 0.0338 0.4087 0.2959 0.039 Uiso 1 1 calc R
N32B N 0.2498(4) 0.1706(4) 0.48431(19) 0.0365(16) Uani 1 1 d .
H32C H 0.2156 0.1427 0.4622 0.044 Uiso 1 1 calc R
H32D H 0.3008 0.151 0.4867 0.044 Uiso 1 1 calc R
N34B N 0.6888(4) 0.5323(3) 0.54005(16) 0.0246(14) Uani 1 1 d .
H34C H 0.741 0.5515 0.5338 0.03 Uiso 1 1 calc R
H34D H 0.6901 0.4836 0.5378 0.03 Uiso 1 1 calc R
N36B N 0.5510(5) 0.7390(3) 0.3173(2) 0.0492(19) Uani 1 1 d D
H36C H 0.532 0.7294 0.2904 0.059 Uiso 1 1 calc R
H36D H 0.6073 0.7293 0.3204 0.059 Uiso 1 1 calc R
O4B O 0.1502(3) 0.3070(3) 0.34978(16) 0.0369(13) Uani 1 1 d .
H4B H 0.1017 0.3205 0.3452 0.055 Uiso 1 1 calc R
O6B O 0.2416(3) 0.4994(3) 0.29013(15) 0.0316(12) Uani 1 1 d .
H6B H 0.2853 0.5197 0.2825 0.047 Uiso 1 1 calc R
O11B O 0.4550(3) 0.2795(3) 0.48902(15) 0.0364(13) Uani 1 1 d .
H11B H 0.4455 0.2434 0.4991 0.055 Uiso 1 1 calc R
O13B O 0.1933(3) 0.2214(3) 0.39958(17) 0.0390(14) Uani 1 1 d .
H13B H 0.1719 0.2413 0.3821 0.059 Uiso 1 1 calc R
O18B O 0.6762(3) 0.5887(3) 0.44169(14) 0.0298(12) Uani 1 1 d .
H18B H 0.7177 0.6009 0.46 0.045 Uiso 1 1 calc R
O20B O 0.5710(3) 0.4003(3) 0.50117(13) 0.0268(11) Uani 1 1 d .
H20B H 0.5492 0.3568 0.4964 0.04 Uiso 1 1 calc R
O25B O 0.3823(3) 0.5814(3) 0.27841(16) 0.0358(13) Uani 1 1 d .
H25B H 0.3905 0.6254 0.2781 0.054 Uiso 1 1 calc R
O27B O 0.6298(4) 0.6469(3) 0.37620(15) 0.0345(13) Uani 1 1 d .
H27B H 0.65 0.6297 0.3951 0.052 Uiso 1 1 calc R
C1B C 0.3303(4) 0.3997(4) 0.2865(2) 0.0279(17) Uani 1 1 d .
C2B C 0.3380(5) 0.3333(4) 0.2969(2) 0.0293(18) Uani 1 1 d .
H2B H 0.3857 0.3088 0.2893 0.035 Uiso 1 1 calc R
C3B C 0.2784(5) 0.3017(4) 0.3181(2) 0.0297(18) Uani 1 1 d .
C4B C 0.2081(5) 0.3367(4) 0.3284(2) 0.0288(18) Uani 1 1 d .
C5B C 0.2006(5) 0.4059(5) 0.3208(2) 0.0324(19) Uani 1 1 d .
C6B C 0.2599(5) 0.4352(4) 0.2989(2) 0.0298(18) Uani 1 1 d .
C7B C 0.2865(5) 0.2291(4) 0.3291(2) 0.0313(18) Uani 1 1 d .
H7B H 0.2263 0.2048 0.3286 0.038 Uiso 1 1 calc R
C8B C 0.3303(5) 0.2425(4) 0.3731(2) 0.0266(17) Uani 1 1 d .
C9B C 0.4190(5) 0.2615(4) 0.3819(2) 0.0310(18) Uani 1 1 d .
H9B H 0.4514 0.2678 0.3606 0.037 Uiso 1 1 calc R
C10B C 0.4624(4) 0.2715(4) 0.4187(2) 0.0234(16) Uani 1 1 d .
C11B C 0.4130(5) 0.2644(4) 0.4500(2) 0.0307(18) Uani 1 1 d .
C12B C 0.3219(5) 0.2477(4) 0.4436(2) 0.0322(18) Uani 1 1 d .
C13B C 0.2828(5) 0.2373(4) 0.4042(2) 0.0316(18) Uani 1 1 d .
C14B C 0.5618(5) 0.2895(4) 0.4271(2) 0.0237(16) Uani 1 1 d .
H14B H 0.5794 0.2789 0.4538 0.028 Uiso 1 1 calc R
C15B C 0.5880(5) 0.3694(4) 0.4305(2) 0.0271(17) Uani 1 1 d .
C16B C 0.6110(5) 0.3970(4) 0.3979(2) 0.0288(17) Uani 1 1 d .
H16B H 0.6057 0.3647 0.3725 0.035 Uiso 1 1 calc R
C17B C 0.6415(4) 0.4698(4) 0.4005(2) 0.0269(17) Uani 1 1 d .
C18B C 0.6456(4) 0.5159(4) 0.4375(2) 0.0226(16) Uani 1 1 d .
C19B C 0.6194(4) 0.4926(4) 0.4706(2) 0.0252(16) Uani 1 1 d .
C20B C 0.5910(4) 0.4183(4) 0.4661(2) 0.0255(16) Uani 1 1 d .
C21B C 0.6699(4) 0.4984(4) 0.36491(19) 0.0211(15) Uani 1 1 d .
H21B H 0.7116 0.5432 0.3758 0.025 Uiso 1 1 calc R
C22B C 0.5922(5) 0.5204(4) 0.34195(19) 0.0234(16) Uani 1 1 d .
C23B C 0.5325(5) 0.4707(4) 0.3144(2) 0.0279(17) Uani 1 1 d .
H23B H 0.5398 0.4211 0.3107 0.033 Uiso 1 1 calc R
C24B C 0.4620(5) 0.4893(4) 0.2918(2) 0.0272(17) Uani 1 1 d .
C25B C 0.4529(5) 0.5632(4) 0.2988(2) 0.0305(18) Uani 1 1 d .
C26B C 0.5100(5) 0.6151(4) 0.3270(2) 0.0308(18) Uani 1 1 d .
C27B C 0.5779(5) 0.5939(4) 0.3490(2) 0.0306(18) Uani 1 1 d .
C28B C 0.3968(5) 0.4344(4) 0.2640(2) 0.0289(17) Uani 1 1 d .
H28B H 0.3643 0.4611 0.2467 0.035 Uiso 1 1 calc R
C29B C 0.1341(5) 0.4527(4) 0.3374(2) 0.0313(18) Uani 1 1 d .
H29C H 0.1082 0.4333 0.3588 0.038 Uiso 1 1 calc R
H29D H 0.1626 0.5024 0.3491 0.038 Uiso 1 1 calc R
C31B C 0.2696(5) 0.2458(4) 0.4776(2) 0.0318(18) Uani 1 1 d .
H31C H 0.2146 0.2652 0.4722 0.038 Uiso 1 1 calc R
H31D H 0.3017 0.2773 0.5023 0.038 Uiso 1 1 calc R
C33B C 0.6175(5) 0.5433(4) 0.5104(2) 0.0278(17) Uani 1 1 d .
H33C H 0.6251 0.5939 0.5073 0.033 Uiso 1 1 calc R
H33D H 0.5608 0.5339 0.5203 0.033 Uiso 1 1 calc R
C35B C 0.4954(6) 0.6947(5) 0.3378(2) 0.039(2) Uani 1 1 d .
H35C H 0.4339 0.6988 0.3301 0.047 Uiso 1 1 calc R
H35D H 0.5082 0.713 0.3671 0.047 Uiso 1 1 calc R
C37B C 0.0023(5) 0.5069(4) 0.3171(3) 0.0353(19) Uani 1 1 d .
H37C H -0.0099 0.5054 0.3446 0.042 Uiso 1 1 calc R
H37D H -0.0528 0.4917 0.2993 0.042 Uiso 1 1 calc R
C38B C 0.0357(6) 0.5846(5) 0.3159(3) 0.052(2) Uani 1 1 d .
H38C H -0.0071 0.6165 0.3261 0.063 Uiso 1 1 calc R
H38D H 0.0903 0.6 0.334 0.063 Uiso 1 1 calc R
C39B C 0.0518(8) 0.5946(7) 0.2750(3) 0.074(3) Uani 1 1 d .
H39D H 0.0964 0.5651 0.2652 0.11 Uiso 1 1 calc R
H39E H 0.0716 0.6456 0.2763 0.11 Uiso 1 1 calc R
H39F H -0.0019 0.5795 0.2568 0.11 Uiso 1 1 calc R
C40B C 0.2053(6) 0.1670(5) 0.5202(2) 0.044(2) Uani 1 1 d .
H40C H 0.1825 0.1161 0.5189 0.053 Uiso 1 1 calc R
H40D H 0.1553 0.1948 0.5198 0.053 Uiso 1 1 calc R
C41B C 0.2627(7) 0.1962(6) 0.5592(3) 0.053(3) Uani 1 1 d .
H41C H 0.2833 0.2479 0.5613 0.064 Uiso 1 1 calc R
H41D H 0.3141 0.17 0.5594 0.064 Uiso 1 1 calc R
C42B C 0.2158(8) 0.1885(7) 0.5954(3) 0.070(3) Uani 1 1 d .
H42D H 0.1614 0.2094 0.5937 0.106 Uiso 1 1 calc R
H42E H 0.2524 0.2139 0.6199 0.106 Uiso 1 1 calc R
H42F H 0.2034 0.1372 0.5957 0.106 Uiso 1 1 calc R
C43B C 0.6785(5) 0.5666(5) 0.5826(2) 0.036(2) Uani 1 1 d .
H43C H 0.6644 0.6163 0.5841 0.043 Uiso 1 1 calc R
H43D H 0.7339 0.5696 0.5996 0.043 Uiso 1 1 calc R
C44B C 0.6063(5) 0.5229(5) 0.5987(2) 0.044(2) Uani 1 1 d .
H44C H 0.5952 0.5511 0.6249 0.053 Uiso 1 1 calc R
H44D H 0.5525 0.5163 0.5801 0.053 Uiso 1 1 calc R
C45B C 0.6272(6) 0.4497(5) 0.6037(2) 0.045(2) Uani 1 1 d .
H45D H 0.6311 0.4191 0.5774 0.068 Uiso 1 1 calc R
H45E H 0.5815 0.4272 0.6164 0.068 Uiso 1 1 calc R
H45F H 0.6827 0.4553 0.6204 0.068 Uiso 1 1 calc R
C46B C 0.5451(9) 0.8178(4) 0.3367(4) 0.090(4) Uani 1 1 d DU
H46C H 0.4835 0.8257 0.3367 0.108 Uiso 1 1 calc R
H46D H 0.5718 0.8288 0.3649 0.108 Uiso 1 1 calc R
C47B C 0.5915(13) 0.8685(8) 0.3140(5) 0.131(6) Uani 1 1 d DU
H47C H 0.5681 0.8565 0.2854 0.157 Uiso 1 1 calc R
H47D H 0.6544 0.8653 0.3162 0.157 Uiso 1 1 calc R
C48B C 0.5730(11) 0.9455(7) 0.3348(4) 0.100(4) Uani 1 1 d U
H48D H 0.5109 0.9487 0.3303 0.151 Uiso 1 1 calc R
H48E H 0.6054 0.9818 0.3235 0.151 Uiso 1 1 calc R
H48F H 0.5913 0.9542 0.3636 0.151 Uiso 1 1 calc R
C49B C 0.3325(6) 0.1776(4) 0.3007(2) 0.0349(19) Uani 1 1 d .
H49C H 0.3048 0.1724 0.2731 0.042 Uiso 1 1 calc R
H49D H 0.3935 0.1988 0.3019 0.042 Uiso 1 1 calc R
C50B C 0.3307(7) 0.1038(5) 0.3101(3) 0.047(2) Uani 1 1 d .
H50D H 0.3548 0.1087 0.3379 0.071 Uiso 1 1 calc R
H50E H 0.3654 0.0746 0.2923 0.071 Uiso 1 1 calc R
H50F H 0.2708 0.0802 0.3061 0.071 Uiso 1 1 calc R
C51B C 0.6068(5) 0.2400(4) 0.3956(2) 0.0260(16) Uani 1 1 d .
H51C H 0.5852 0.2449 0.3685 0.031 Uiso 1 1 calc R
H51D H 0.67 0.2558 0.4 0.031 Uiso 1 1 calc R
C52B C 0.5903(6) 0.1619(4) 0.3980(3) 0.042(2) Uani 1 1 d .
H52D H 0.613 0.1566 0.4245 0.063 Uiso 1 1 calc R
H52E H 0.6192 0.1324 0.3775 0.063 Uiso 1 1 calc R
H52F H 0.5278 0.1459 0.3933 0.063 Uiso 1 1 calc R
C53B C 0.7174(5) 0.4454(4) 0.3373(2) 0.0296(17) Uani 1 1 d .
H53C H 0.6779 0.3999 0.3268 0.036 Uiso 1 1 calc R
H53D H 0.7316 0.4662 0.3143 0.036 Uiso 1 1 calc R
C54B C 0.8002(5) 0.4278(5) 0.3577(3) 0.044(2) Uani 1 1 d .
H54D H 0.8339 0.4725 0.3735 0.066 Uiso 1 1 calc R
H54E H 0.8344 0.4045 0.3374 0.066 Uiso 1 1 calc R
H54F H 0.7858 0.3952 0.3754 0.066 Uiso 1 1 calc R
C55B C 0.4387(5) 0.3762(5) 0.2354(2) 0.037(2) Uani 1 1 d .
H55C H 0.4782 0.3529 0.2513 0.045 Uiso 1 1 calc R
H55D H 0.3928 0.3385 0.2198 0.045 Uiso 1 1 calc R
C56B C 0.4897(7) 0.4112(6) 0.2065(3) 0.058(3) Uani 1 1 d .
H56D H 0.4553 0.4444 0.1958 0.087 Uiso 1 1 calc R
H56E H 0.5019 0.3734 0.1843 0.087 Uiso 1 1 calc R
H56F H 0.5444 0.4379 0.2208 0.087 Uiso 1 1 calc R
N11 N 0.2524(7) -0.1176(7) 0.3035(3) 0.089(4) Uani 1 1 d .
N21 N 0.1699(10) -0.2315(8) 0.4114(4) 0.114(4) Uani 1 1 d U
N31 N -0.0529(6) -0.2205(5) 0.3079(2) 0.061(2) Uani 1 1 d .
O11 O 0.2347(6) -0.0700(6) 0.2870(3) 0.108(3) Uani 1 1 d U
O21 O 0.3232(7) -0.1357(7) 0.3065(3) 0.114(3) Uani 1 1 d U
O31 O 0.2466(8) -0.2151(8) 0.4267(4) 0.138(4) Uani 1 1 d U
O41 O 0.1125(7) -0.2590(6) 0.4279(3) 0.114(3) Uani 1 1 d U
O51 O -0.1053(6) -0.2170(6) 0.3329(2) 0.102(3) Uani 1 1 d U
O61 O -0.0754(5) -0.2386(4) 0.2721(2) 0.068(2) Uani 1 1 d .
O71 O 0.0710(4) -0.1475(4) 0.26935(19) 0.0550(17) Uani 1 1 d .
C11 C 0.1824(7) -0.1556(7) 0.3198(3) 0.067(3) Uani 1 1 d .
C21 C 0.2073(8) -0.1726(8) 0.3573(4) 0.088(4) Uani 1 1 d .
H21 H 0.2646 -0.1583 0.3703 0.105 Uiso 1 1 calc R
C31 C 0.1484(7) -0.2090(7) 0.3737(3) 0.073(4) Uani 1 1 d .
C41 C 0.0621(8) -0.2222(6) 0.3577(3) 0.064(3) Uani 1 1 d .
H41 H 0.0198 -0.2441 0.3711 0.077 Uiso 1 1 calc R
C51 C 0.0381(6) -0.2030(5) 0.3220(3) 0.049(2) Uani 1 1 d .
C61 C 0.0949(6) -0.1662(6) 0.3010(3) 0.055(3) Uani 1 1 d .
N12 N 0.6104(6) 0.8797(5) 0.0813(2) 0.052(2) Uani 1 1 d .
N22 N 0.3337(6) 0.9239(5) 0.0211(3) 0.058(2) Uani 1 1 d .
N32 N 0.5684(5) 0.9045(5) -0.0604(2) 0.054(2) Uani 1 1 d .
O12 O 0.6704(4) 0.8447(4) 0.0762(2) 0.068(2) Uani 1 1 d .
O22 O 0.5852(6) 0.9017(4) 0.1150(2) 0.075(2) Uani 1 1 d U
O32 O 0.3116(5) 0.9364(5) 0.0553(2) 0.077(2) Uani 1 1 d .
O42 O 0.2875(5) 0.9238(5) -0.0102(3) 0.079(2) Uani 1 1 d .
O52 O 0.5188(5) 0.9254(4) -0.08467(19) 0.064(2) Uani 1 1 d .
O62 O 0.6368(4) 0.8843(5) -0.06811(19) 0.079(3) Uani 1 1 d .
O72 O 0.6829(3) 0.8997(3) 0.00949(16) 0.0395(14) Uani 1 1 d .
C12 C 0.5616(5) 0.8952(5) 0.0468(2) 0.0365(19) Uani 1 1 d .
C22 C 0.4767(5) 0.9038(5) 0.0510(3) 0.039(2) Uani 1 1 d .
H22 H 0.4542 0.9036 0.0757 0.047 Uiso 1 1 calc R
C32 C 0.4245(5) 0.9127(5) 0.0181(3) 0.039(2) Uani 1 1 d .
C42 C 0.4553(6) 0.9107(5) -0.0181(3) 0.041(2) Uani 1 1 d .
H42 H 0.4175 0.9137 -0.0407 0.049 Uiso 1 1 calc R
C52 C 0.5418(5) 0.9043(4) -0.0215(2) 0.0294(18) Uani 1 1 d .
C62 C 0.6029(5) 0.8984(4) 0.0116(2) 0.0327(18) Uani 1 1 d .
N13 N 0.9343(5) 0.3151(5) -0.0684(2) 0.053(2) Uani 1 1 d .
N23 N 0.7905(6) 0.4893(5) 0.0189(3) 0.060(2) Uani 1 1 d .
N33 N 1.0825(5) 0.4509(4) 0.0635(2) 0.0462(19) Uani 1 1 d .
O13 O 0.9576(5) 0.2563(4) -0.0677(2) 0.070(2) Uani 1 1 d U
O23 O 0.9091(6) 0.3340(5) -0.0989(2) 0.079(2) Uani 1 1 d .
O33 O 0.7270(6) 0.4719(5) -0.0056(3) 0.088(3) Uani 1 1 d .
O43 O 0.7966(6) 0.5358(5) 0.0494(3) 0.089(3) Uani 1 1 d .
O53 O 1.0684(5) 0.4739(4) 0.09855(19) 0.066(2) Uani 1 1 d .
O63 O 1.1559(5) 0.4453(4) 0.05470(19) 0.0573(18) Uani 1 1 d .
O73 O 1.0778(4) 0.3450(3) -0.01085(16) 0.0399(14) Uani 1 1 d .
C13 C 0.9374(6) 0.3673(5) -0.0310(2) 0.041(2) Uani 1 1 d .
C23 C 0.8673(7) 0.4049(5) -0.0243(3) 0.054(3) Uani 1 1 d .
H23 H 0.8194 0.3978 -0.0444 0.065 Uiso 1 1 calc R
C33 C 0.8678(6) 0.4531(5) 0.0119(3) 0.047(2) Uani 1 1 d .
C43 C 0.9385(7) 0.4672(5) 0.0399(3) 0.048(2) Uani 1 1 d .
H43 H 0.9375 0.5004 0.0646 0.058 Uiso 1 1 calc R
C53 C 1.0106(6) 0.4342(5) 0.0328(3) 0.041(2) Uani 1 1 d .
C63 C 1.0131(6) 0.3803(4) -0.0035(2) 0.039(2) Uani 1 1 d .
N14 N 0.5747(4) 0.2425(4) 0.2623(2) 0.0340(16) Uani 1 1 d .
N24 N 0.7982(5) 0.3966(5) 0.2187(3) 0.055(2) Uani 1 1 d .
N34 N 0.5838(5) 0.2409(4) 0.1174(2) 0.0459(19) Uani 1 1 d .
O14 O 0.5168(5) 0.1944(5) 0.25662(19) 0.076(3) Uani 1 1 d .
O24 O 0.6021(5) 0.2748(4) 0.29508(19) 0.065(2) Uani 1 1 d U
O34 O 0.8251(4) 0.4174(4) 0.2536(2) 0.071(2) Uani 1 1 d .
O44 O 0.8290(5) 0.4179(4) 0.1913(2) 0.072(2) Uani 1 1 d .
O54 O 0.6342(4) 0.2225(4) 0.09312(18) 0.0575(18) Uani 1 1 d .
O64 O 0.5057(4) 0.2401(4) 0.10874(18) 0.0575(18) Uani 1 1 d .
O74 O 0.5066(3) 0.1887(3) 0.17846(16) 0.0402(14) Uani 1 1 d .
C14 C 0.6126(5) 0.2652(5) 0.2285(2) 0.0323(18) Uani 1 1 d .
C24 C 0.6851(5) 0.3166(5) 0.2384(2) 0.038(2) Uani 1 1 d .
H24 H 0.7081 0.3354 0.2656 0.046 Uiso 1 1 calc R
C34 C 0.7229(6) 0.3395(5) 0.2081(3) 0.042(2) Uani 1 1 d .
C44 C 0.6922(5) 0.3122(5) 0.1676(2) 0.037(2) Uani 1 1 d .
H44 H 0.7212 0.3265 0.1469 0.044 Uiso 1 1 calc R
C54 C 0.6193(5) 0.2647(5) 0.1596(2) 0.036(2) Uani 1 1 d .
C64 C 0.5727(5) 0.2354(5) 0.1885(2) 0.0338(19) Uani 1 1 d .
N15 N 0.9190(4) 0.2746(4) 0.37974(19) 0.0361(16) Uani 1 1 d .
N25 N 0.7005(5) 0.1253(4) 0.2780(2) 0.049(2) Uani 1 1 d .
N35 N 0.9291(4) 0.2755(4) 0.2362(2) 0.0372(17) Uani 1 1 d .
O15 O 0.9966(4) 0.2761(4) 0.38885(16) 0.0455(15) Uani 1 1 d .
O25 O 0.8687(4) 0.2911(3) 0.40458(16) 0.0423(14) Uani 1 1 d .
O35 O 0.6706(5) 0.1013(4) 0.30470(19) 0.066(2) Uani 1 1 d .
O45 O 0.6705(4) 0.1089(4) 0.24301(19) 0.062(2) Uani 1 1 d .
O55 O 0.9137(5) 0.2359(4) 0.20284(17) 0.0577(18) Uani 1 1 d .
O65 O 0.9750(5) 0.3334(4) 0.24206(18) 0.0586(19) Uani 1 1 d .
O75 O 0.9958(3) 0.3269(3) 0.31853(16) 0.0385(13) Uani 1 1 d .
C15 C 0.8904(5) 0.2529(5) 0.2688(2) 0.0352(19) Uani 1 1 d .
C25 C 0.8178(5) 0.2021(5) 0.2589(2) 0.0347(19) Uani 1 1 d .
H25 H 0.7953 0.1836 0.2316 0.042 Uiso 1 1 calc R
C35 C 0.7782(5) 0.1782(5) 0.2888(2) 0.040(2) Uani 1 1 d .
C45 C 0.8124(5) 0.2019(4) 0.3286(2) 0.0356(19) Uani 1 1 d .
H45 H 0.7857 0.1839 0.3489 0.043 Uiso 1 1 calc R
C55 C 0.8852(5) 0.2515(4) 0.3382(2) 0.0339(19) Uani 1 1 d .
C65 C 0.9299(5) 0.2808(4) 0.3095(2) 0.0320(18) Uani 1 1 d .
N16 N 0.2513(6) 0.7187(7) 0.2464(4) 0.086(3) Uani 1 1 d .
N26 N 0.2960(8) 0.8468(7) 0.1433(4) 0.105(4) Uani 1 1 d .
N36 N 0.5465(6) 0.7419(6) 0.1997(3) 0.075(3) Uani 1 1 d .
O16 O 0.2747(7) 0.6890(7) 0.2732(4) 0.124(4) Uani 1 1 d U
O26 O 0.1791(5) 0.7344(5) 0.2422(3) 0.098(3) Uani 1 1 d .
O36 O 0.2186(7) 0.8433(7) 0.1375(4) 0.134(4) Uani 1 1 d .
O46 O 0.3491(8) 0.8818(7) 0.1273(3) 0.121(4) Uani 1 1 d U
O56 O 0.5754(7) 0.7346(7) 0.1678(3) 0.120(4) Uani 1 1 d U
O66 O 0.5864(4) 0.7491(5) 0.2322(2) 0.065(2) Uani 1 1 d .
O76 O 0.4331(4) 0.6936(3) 0.25069(17) 0.0472(15) Uani 1 1 d .
C16 C 0.3138(8) 0.7398(7) 0.2206(4) 0.082(4) Uani 1 1 d .
C26 C 0.2813(9) 0.7803(8) 0.1957(4) 0.096(5) Uani 1 1 d .
H26 H 0.2235 0.7914 0.1962 0.116 Uiso 1 1 calc R
C36 C 0.3320(9) 0.8036(8) 0.1710(4) 0.090(4) Uani 1 1 d U
C46 C 0.4193(9) 0.7936(8) 0.1713(4) 0.089(4) Uani 1 1 d U
H46 H 0.4557 0.8151 0.1552 0.107 Uiso 1 1 calc R
C56 C 0.4521(8) 0.7496(8) 0.1970(4) 0.091(5) Uani 1 1 d .
C66 C 0.4031(6) 0.7261(6) 0.2252(3) 0.058(3) Uani 1 1 d .
N17 N 0.1125(5) 0.3698(4) 0.5757(2) 0.0459(19) Uani 1 1 d .
N27 N -0.1699(6) 0.4102(5) 0.5217(3) 0.060(2) Uani 1 1 d .
N37 N 0.0607(5) 0.4211(4) 0.4393(2) 0.0417(18) Uani 1 1 d .
O17 O 0.1720(4) 0.3332(4) 0.5675(2) 0.0601(18) Uani 1 1 d .
O27 O 0.0932(5) 0.3885(4) 0.6097(2) 0.072(2) Uani 1 1 d U
O37 O -0.1912(5) 0.4143(5) 0.5554(3) 0.080(2) Uani 1 1 d .
O47 O -0.2187(4) 0.4150(4) 0.4933(3) 0.074(2) Uani 1 1 d .
O57 O 0.0077(4) 0.4384(4) 0.41484(18) 0.0555(17) Uani 1 1 d .
O67 O 0.1351(4) 0.4123(5) 0.43099(17) 0.073(2) Uani 1 1 d .
O77 O 0.1807(3) 0.4043(3) 0.50578(15) 0.0341(13) Uani 1 1 d .
C17 C 0.0605(5) 0.3885(5) 0.5429(2) 0.035(2) Uani 1 1 d .
C27 C -0.0238(6) 0.3922(5) 0.5479(3) 0.045(2) Uani 1 1 d .
H27 H -0.0454 0.3865 0.5721 0.054 Uiso 1 1 calc R
C37 C -0.0794(5) 0.4049(5) 0.5156(3) 0.041(2) Uani 1 1 d .
C47 C -0.0506(4) 0.4120(4) 0.4812(2) 0.0338(19) Uani 1 1 d .
H47 H -0.0894 0.4182 0.4597 0.041 Uiso 1 1 calc R
C57 C 0.0357(5) 0.4102(4) 0.4771(2) 0.0326(18) Uani 1 1 d .
C67 C 0.1002(5) 0.3998(4) 0.5082(2) 0.0321(18) Uani 1 1 d .
N18 N 0.5622(5) 0.1721(7) 0.5590(3) 0.067(3) Uani 1 1 d .
N28 N 0.6943(8) -0.0018(6) 0.4643(4) 0.082(3) Uani 1 1 d .
N38 N 0.3994(6) 0.0417(5) 0.4309(2) 0.055(2) Uani 1 1 d .
O18 O 0.5441(6) 0.2331(5) 0.5596(2) 0.086(3) Uani 1 1 d .
O28 O 0.5851(6) 0.1488(5) 0.5887(2) 0.082(2) Uani 1 1 d .
O38 O 0.7598(7) 0.0118(6) 0.4869(4) 0.108(3) Uani 1 1 d .
O48 O 0.6877(7) -0.0420(6) 0.4320(4) 0.104(3) Uani 1 1 d U
O58 O 0.4075(6) 0.0163(5) 0.3952(2) 0.086(2) Uani 1 1 d U
O68 O 0.3300(5) 0.0469(5) 0.4425(2) 0.080(3) Uani 1 1 d .
O78 O 0.4171(4) 0.1492(3) 0.50354(17) 0.0471(15) Uani 1 1 d .
C18 C 0.5572(7) 0.1211(5) 0.5195(3) 0.051(2) Uani 1 1 d .
C28 C 0.6264(6) 0.0841(6) 0.5108(4) 0.061(3) Uani 1 1 d .
H28 H 0.6775 0.0922 0.5291 0.073 Uiso 1 1 calc R
C38 C 0.6192(8) 0.0346(6) 0.4744(4) 0.063(3) Uani 1 1 d .
C48 C 0.5468(8) 0.0231(5) 0.4493(3) 0.057(3) Uani 1 1 d .
H48 H 0.5442 -0.0104 0.4245 0.068 Uiso 1 1 calc R
C58 C 0.4756(7) 0.0574(5) 0.4576(3) 0.048(2) Uani 1 1 d .
C68 C 0.4779(6) 0.1133(5) 0.4946(3) 0.045(2) Uani 1 1 d .
O101 O 0.2785(5) 0.2960(4) 0.6968(2) 0.067(2) Uani 1 1 d D
H101 H 0.2406 0.265 0.7014 0.101 Uiso 1 1 calc R
C102 C 0.2487(8) 0.3654(5) 0.7047(4) 0.102(5) Uani 1 1 d D
H10A H 0.1875 0.3602 0.7101 0.122 Uiso 1 1 calc R
H10B H 0.2522 0.3869 0.681 0.122 Uiso 1 1 calc R
C103 C 0.3041(12) 0.4139(10) 0.7404(4) 0.147(7) Uani 1 1 d DU
H10C H 0.3658 0.4086 0.7382 0.177 Uiso 1 1 calc R
H10D H 0.2964 0.4649 0.7409 0.177 Uiso 1 1 calc R
C104 C 0.2790(10) 0.3946(10) 0.7786(5) 0.130(6) Uani 1 1 d DU
H10E H 0.2758 0.3417 0.7758 0.156 Uiso 1 1 calc R
H10F H 0.2209 0.4085 0.7832 0.156 Uiso 1 1 calc R
C105 C 0.3434(16) 0.4324(16) 0.8140(5) 0.217(12) Uani 1 1 d DU
H10G H 0.3748 0.3966 0.8239 0.326 Uiso 1 1 calc R
H10H H 0.3128 0.4575 0.8353 0.326 Uiso 1 1 calc R
H10I H 0.3846 0.4674 0.8058 0.326 Uiso 1 1 calc R
O106 O 0.1280(7) 0.0990(5) 0.4204(3) 0.106(3) Uani 1 1 d D
H106 H 0.1019 0.0946 0.4402 0.158 Uiso 1 1 calc R
C107 C 0.1191(11) 0.0312(6) 0.3928(4) 0.105(5) Uani 1 1 d DU
H10J H 0.0716 0.0289 0.3713 0.127 Uiso 1 1 calc R
H10K H 0.1734 0.0252 0.3804 0.127 Uiso 1 1 calc R
C108 C 0.0993(14) -0.0280(12) 0.4149(8) 0.214(12) Uani 1 1 d DU
H10L H 0.1443 -0.0225 0.4379 0.257 Uiso 1 1 calc R
H10M H 0.1005 -0.0756 0.3969 0.257 Uiso 1 1 calc R
C109 C 0.0115(14) -0.0251(13) 0.4298(8) 0.199(11) Uani 1 1 d DU
H10N H 0.0057 0.0233 0.4457 0.239 Uiso 1 1 calc R
H10O H -0.0361 -0.0396 0.4075 0.239 Uiso 1 1 calc R
C110 C 0.0152(15) -0.0804(12) 0.4553(7) 0.167(8) Uani 1 1 d DU
H11C H 0.0277 -0.1261 0.4391 0.251 Uiso 1 1 calc R
H11D H -0.0407 -0.0882 0.4655 0.251 Uiso 1 1 calc R
H11E H 0.0608 -0.0629 0.4777 0.251 Uiso 1 1 calc R
O111 O 0.2002(6) 0.1971(5) 0.8025(3) 0.089(3) Uani 1 1 d D
H111 H 0.2341 0.2342 0.8022 0.134 Uiso 1 1 calc R
C112 C 0.2355(10) 0.1342(7) 0.7836(5) 0.178(9) Uani 1 1 d DU
H11F H 0.2548 0.109 0.8046 0.214 Uiso 1 1 calc R
H11G H 0.2875 0.1502 0.7718 0.214 Uiso 1 1 calc R
C113 C 0.1764(9) 0.0803(10) 0.7514(4) 0.123(6) Uani 1 1 d D
H11H H 0.1768 0.0309 0.7561 0.147 Uiso 1 1 calc R
H11I H 0.1163 0.0922 0.7511 0.147 Uiso 1 1 calc R
C114 C 0.2104(12) 0.0849(19) 0.7122(4) 0.38(4) Uani 1 1 d D
H11J H 0.2198 0.1362 0.7105 0.461 Uiso 1 1 calc R
H11K H 0.2672 0.0663 0.7117 0.461 Uiso 1 1 calc R
C115 C 0.1504(18) 0.0428(16) 0.6761(5) 0.220(13) Uani 1 1 d DU
H11L H 0.132 -0.0057 0.68 0.33 Uiso 1 1 calc R
H11M H 0.1807 0.0391 0.6522 0.33 Uiso 1 1 calc R
H11N H 0.0995 0.0678 0.6728 0.33 Uiso 1 1 calc R
C201 C 0.2623(11) 0.5584(9) 0.1438(4) 0.105(5) Uani 1 1 d U
H201 H 0.238 0.5121 0.1246 0.126 Uiso 1 1 calc R
Cl1 Cl 0.3498(3) 0.5417(3) 0.17356(14) 0.1341(16) Uani 1 1 d .
Cl2 Cl 0.1804(3) 0.5882(3) 0.17238(15) 0.1273(15) Uani 1 1 d .
Cl3 Cl 0.2959(4) 0.6206(4) 0.11632(16) 0.156(2) Uani 1 1 d .
C202 C 0.8631(3) 0.1631(4) 0.4678(2) 0.160(8) Uani 1 1 d DU
H202 H 0.86 0.1288 0.4861 0.193 Uiso 1 1 calc R
Cl4 Cl 0.8403(5) 0.1146(3) 0.41780(18) 0.178(2) Uani 1 1 d DU
Cl5 Cl 0.9673(3) 0.2122(3) 0.47512(16) 0.1341(16) Uani 1 1 d D
Cl6 Cl 0.7858(4) 0.2233(4) 0.47767(17) 0.174(3) Uani 1 1 d D
C203 C 0.6160(14) 0.3035(14) -0.0277(5) 0.173(9) Uani 1 1 d DU
H203 H 0.639 0.3561 -0.021 0.208 Uiso 1 1 calc R
Cl7 Cl 0.5358(7) 0.2863(6) -0.0700(3) 0.260(4) Uani 1 1 d U
Cl8 Cl 0.5653(8) 0.2822(6) 0.0127(3) 0.265(4) Uani 1 1 d DU
Cl9 Cl 0.7007(9) 0.2527(7) -0.0436(5) 0.328(6) Uani 1 1 d U
O1W O 0.3565(8) 0.4224(6) 0.0745(4) 0.143(5) Uani 1 1 d .
H1W H 0.3433 0.3908 0.0903 0.214 Uiso 1 1 d .
H2W H 0.4114 0.4385 0.0794 0.214 Uiso 1 1 d .

loop_
_atom_site_aniso_label
_atom_site_aniso_U_11
_atom_site_aniso_U_22
_atom_site_aniso_U_33
_atom_site_aniso_U_23
_atom_site_aniso_U_13
_atom_site_aniso_U_12
N30A 0.035(4) 0.026(4) 0.037(4) 0.000(3) -0.002(3) -0.003(3)
N32A 0.041(4) 0.044(5) 0.052(4) 0.006(3) 0.013(3) 0.006(3)
N34A 0.022(3) 0.038(4) 0.024(3) 0.005(3) 0.004(3) 0.001(3)
N36A 0.026(3) 0.040(4) 0.030(3) 0.009(3) 0.013(3) -0.001(3)
O4A 0.030(3) 0.038(3) 0.034(3) 0.005(2) 0.005(2) 0.004(3)
O6A 0.034(3) 0.050(4) 0.036(3) 0.013(3) 0.006(3) 0.006(3)
O11A 0.047(3) 0.033(3) 0.039(3) -0.004(3) -0.004(3) -0.001(3)
O13A 0.031(3) 0.050(4) 0.044(3) 0.022(3) 0.006(2) 0.006(3)
O18A 0.035(3) 0.039(3) 0.018(2) 0.002(2) 0.007(2) 0.006(2)
O20A 0.034(3) 0.035(3) 0.030(3) -0.003(2) -0.001(2) 0.005(2)
O25A 0.028(3) 0.056(4) 0.039(3) 0.017(3) 0.004(2) -0.002(3)
O27A 0.043(3) 0.038(3) 0.022(3) 0.004(2) 0.005(2) 0.002(3)
C1A 0.027(4) 0.036(5) 0.015(3) 0.002(3) -0.004(3) -0.006(3)
C2A 0.034(4) 0.035(5) 0.024(4) 0.002(3) -0.001(3) 0.003(4)
C3A 0.026(4) 0.036(5) 0.017(4) 0.000(3) 0.007(3) 0.003(3)
C4A 0.037(5) 0.035(5) 0.024(4) -0.007(3) 0.001(3) 0.003(4)
C5A 0.024(4) 0.040(5) 0.017(4) -0.001(3) 0.006(3) 0.000(3)
C6A 0.030(4) 0.039(5) 0.016(4) 0.003(3) 0.003(3) 0.000(4)
C7A 0.032(4) 0.038(5) 0.027(4) 0.005(3) 0.006(3) 0.004(4)
C8A 0.021(4) 0.037(5) 0.024(4) 0.003(3) 0.011(3) 0.001(3)
C9A 0.024(4) 0.036(5) 0.026(4) 0.005(3) 0.011(3) 0.007(3)
C10A 0.021(4) 0.048(5) 0.017(4) 0.006(3) 0.007(3) 0.003(4)
C11A 0.032(4) 0.033(5) 0.028(4) 0.002(3) 0.009(3) 0.007(4)
C12A 0.035(4) 0.032(5) 0.029(4) 0.002(3) 0.002(3) 0.005(4)
C13A 0.026(4) 0.043(5) 0.033(4) 0.012(4) 0.008(3) 0.006(4)
C14A 0.027(4) 0.028(4) 0.026(4) 0.000(3) 0.008(3) 0.003(3)
C15A 0.028(4) 0.031(5) 0.023(4) -0.003(3) 0.001(3) 0.004(3)
C16A 0.022(4) 0.037(5) 0.020(4) -0.003(3) -0.001(3) 0.010(3)
C17A 0.020(4) 0.036(5) 0.025(4) 0.009(3) 0.004(3) 0.000(3)
C18A 0.024(4) 0.035(5) 0.022(4) -0.002(3) 0.001(3) 0.005(3)
C19A 0.022(4) 0.040(5) 0.029(4) -0.010(4) 0.003(3) 0.005(4)
C20A 0.028(4) 0.030(5) 0.022(4) -0.001(3) -0.004(3) 0.003(3)
C21A 0.024(4) 0.045(5) 0.026(4) 0.000(3) 0.007(3) -0.002(4)
C22A 0.040(5) 0.024(4) 0.022(4) 0.000(3) 0.008(3) 0.005(3)
C23A 0.034(4) 0.046(5) 0.016(4) 0.003(3) 0.007(3) 0.003(4)
C24A 0.035(4) 0.036(5) 0.024(4) -0.002(3) 0.011(3) -0.003(4)
C25A 0.024(4) 0.035(5) 0.028(4) 0.008(3) 0.001(3) -0.004(3)
C26A 0.033(4) 0.036(5) 0.036(4) 0.016(4) 0.007(4) 0.001(4)
C27A 0.039(5) 0.033(5) 0.016(4) 0.001(3) 0.003(3) 0.004(4)
C28A 0.029(4) 0.038(5) 0.032(4) 0.007(3) 0.002(3) 0.005(4)
C29A 0.034(4) 0.054(6) 0.020(4) 0.004(4) 0.003(3) 0.011(4)
C31A 0.046(5) 0.027(5) 0.033(4) 0.013(3) 0.014(4) 0.009(4)
C33A 0.021(4) 0.045(5) 0.023(4) -0.002(3) 0.010(3) 0.014(3)
C35A 0.029(4) 0.047(5) 0.037(4) 0.014(4) 0.013(3) 0.006(4)
C37A 0.037(5) 0.062(7) 0.047(5) 0.010(5) 0.005(4) 0.004(5)
C38A 0.108(8) 0.111(9) 0.116(9) 0.015(7) -0.004(7) 0.033(7)
C39A 0.137(16) 0.104(14) 0.19(2) 0.048(13) 0.010(14) 0.002(12)
C40A 0.076(8) 0.037(6) 0.083(8) 0.015(5) 0.009(6) 0.013(5)
C41A 0.052(6) 0.072(8) 0.071(7) -0.011(6) 0.002(5) 0.017(6)
C42A 0.082(8) 0.033(6) 0.095(9) -0.018(6) 0.012(7) 0.004(6)
C43A 0.031(4) 0.049(5) 0.024(4) -0.004(4) 0.002(3) -0.001(4)
C44A 0.026(4) 0.072(7) 0.019(4) -0.001(4) 0.009(3) 0.000(4)
C45A 0.042(5) 0.051(6) 0.043(5) 0.010(4) 0.003(4) -0.003(4)
C46A 0.036(5) 0.060(6) 0.039(5) 0.016(4) 0.015(4) 0.004(4)
C47A 0.043(5) 0.060(6) 0.038(5) 0.011(4) 0.017(4) 0.005(5)
C48A 0.091(8) 0.063(7) 0.045(6) 0.012(5) 0.024(5) 0.026(6)
C49A 0.034(4) 0.049(5) 0.011(3) 0.002(3) 0.004(3) 0.013(4)
C50A 0.063(6) 0.056(6) 0.034(5) 0.009(4) 0.017(4) 0.018(5)
C51A 0.028(4) 0.045(5) 0.029(4) 0.010(4) 0.005(3) 0.004(4)
C52A 0.022(4) 0.052(6) 0.045(5) 0.004(4) 0.017(4) 0.005(4)
C53A 0.039(5) 0.041(5) 0.033(4) 0.001(4) 0.011(4) 0.008(4)
C54A 0.072(7) 0.030(5) 0.056(6) 0.015(4) 0.023(5) 0.018(5)
C55A 0.034(4) 0.042(5) 0.029(4) 0.000(4) 0.004(3) 0.011(4)
C56A 0.076(7) 0.043(6) 0.045(5) 0.004(4) 0.009(5) 0.020(5)
N30B 0.028(3) 0.035(4) 0.038(4) 0.014(3) 0.003(3) 0.009(3)
N32B 0.039(4) 0.035(4) 0.033(4) 0.002(3) 0.012(3) -0.002(3)
N34B 0.021(3) 0.029(4) 0.021(3) 0.000(3) 0.006(2) -0.001(3)
N36B 0.058(5) 0.034(4) 0.052(5) 0.014(3) -0.008(4) -0.006(4)
O4B 0.023(3) 0.053(4) 0.037(3) 0.013(3) 0.008(2) 0.004(3)
O6B 0.030(3) 0.034(3) 0.033(3) 0.011(2) 0.011(2) 0.005(2)
O11B 0.036(3) 0.045(4) 0.026(3) 0.007(2) 0.004(2) -0.007(3)
O13B 0.023(3) 0.048(4) 0.044(3) 0.010(3) 0.003(2) -0.001(3)
O18B 0.032(3) 0.030(3) 0.025(3) 0.001(2) 0.002(2) 0.002(2)
O20B 0.026(3) 0.034(3) 0.020(2) 0.007(2) 0.004(2) 0.002(2)
O25B 0.027(3) 0.042(4) 0.042(3) 0.017(3) -0.002(2) 0.007(3)
O27B 0.039(3) 0.030(3) 0.031(3) 0.003(2) -0.006(2) 0.001(2)
C1B 0.018(4) 0.033(5) 0.028(4) -0.001(3) 0.000(3) 0.001(3)
C2B 0.017(4) 0.041(5) 0.024(4) -0.004(3) 0.001(3) 0.000(3)
C3B 0.025(4) 0.039(5) 0.021(4) 0.001(3) -0.002(3) 0.002(3)
C4B 0.020(4) 0.041(5) 0.025(4) 0.007(3) 0.006(3) 0.000(3)
C5B 0.024(4) 0.045(5) 0.026(4) 0.004(3) 0.005(3) -0.002(4)
C6B 0.022(4) 0.043(5) 0.021(4) 0.002(3) -0.001(3) 0.002(3)
C7B 0.036(4) 0.031(5) 0.022(4) -0.001(3) -0.005(3) -0.002(4)
C8B 0.029(4) 0.025(4) 0.022(4) -0.001(3) 0.011(3) -0.004(3)
C9B 0.030(4) 0.030(5) 0.030(4) 0.001(3) 0.010(3) 0.000(3)
C10B 0.019(4) 0.026(4) 0.025(4) 0.004(3) 0.005(3) 0.002(3)
C11B 0.032(4) 0.034(5) 0.026(4) 0.005(3) 0.005(3) 0.006(4)
C12B 0.033(4) 0.028(4) 0.035(4) 0.003(3) 0.012(3) -0.001(3)
C13B 0.029(4) 0.038(5) 0.024(4) 0.003(3) -0.004(3) 0.001(4)
C14B 0.029(4) 0.020(4) 0.020(4) 0.003(3) 0.004(3) -0.003(3)
C15B 0.024(4) 0.028(4) 0.028(4) 0.002(3) 0.005(3) 0.007(3)
C16B 0.031(4) 0.030(5) 0.027(4) 0.007(3) 0.009(3) 0.001(3)
C17B 0.017(4) 0.038(5) 0.023(4) 0.001(3) 0.003(3) 0.007(3)
C18B 0.020(4) 0.026(4) 0.023(4) 0.008(3) 0.003(3) 0.002(3)
C19B 0.021(4) 0.031(5) 0.023(4) 0.006(3) 0.000(3) 0.003(3)
C20B 0.022(4) 0.030(5) 0.027(4) 0.013(3) 0.003(3) 0.003(3)
C21B 0.021(4) 0.023(4) 0.017(3) 0.002(3) -0.001(3) 0.002(3)
C22B 0.029(4) 0.022(4) 0.021(4) 0.009(3) 0.001(3) 0.003(3)
C23B 0.034(4) 0.029(4) 0.021(4) 0.007(3) 0.002(3) 0.003(3)
C24B 0.026(4) 0.036(5) 0.024(4) 0.012(3) 0.006(3) 0.014(3)
C25B 0.029(4) 0.037(5) 0.030(4) 0.011(3) 0.007(3) 0.013(4)
C26B 0.041(5) 0.029(5) 0.025(4) 0.008(3) 0.013(3) 0.007(4)
C27B 0.034(4) 0.037(5) 0.024(4) 0.012(3) 0.006(3) 0.005(4)
C28B 0.031(4) 0.036(5) 0.020(4) 0.004(3) 0.009(3) 0.008(4)
C29B 0.027(4) 0.034(5) 0.030(4) 0.002(3) 0.001(3) 0.005(3)
C31B 0.041(5) 0.025(4) 0.026(4) -0.003(3) 0.017(3) -0.005(4)
C33B 0.024(4) 0.035(5) 0.020(4) -0.001(3) -0.005(3) 0.002(3)
C35B 0.048(5) 0.040(5) 0.035(4) 0.009(4) 0.010(4) 0.022(4)
C37B 0.025(4) 0.035(5) 0.048(5) 0.009(4) 0.013(4) 0.006(4)
C38B 0.037(5) 0.056(6) 0.065(6) 0.008(5) 0.022(4) 0.006(5)
C39B 0.092(9) 0.069(8) 0.079(8) 0.040(6) 0.041(7) 0.022(7)
C40B 0.046(5) 0.056(6) 0.036(5) 0.013(4) 0.025(4) 0.011(4)
C41B 0.068(7) 0.061(7) 0.037(5) 0.016(4) 0.028(5) 0.007(5)
C42B 0.087(8) 0.087(9) 0.045(6) 0.021(6) 0.032(6) 0.011(7)
C43B 0.030(4) 0.055(6) 0.018(4) -0.004(4) 0.002(3) 0.005(4)
C44B 0.034(5) 0.074(7) 0.026(4) 0.003(4) 0.012(4) 0.017(5)
C45B 0.055(6) 0.060(6) 0.023(4) 0.015(4) 0.012(4) 0.000(5)
C46B 0.111(8) 0.071(7) 0.083(7) 0.019(6) -0.007(6) -0.002(6)
C47B 0.147(10) 0.121(10) 0.119(9) 0.012(7) 0.027(8) 0.011(8)
C48B 0.135(9) 0.063(7) 0.103(8) 0.013(6) 0.027(7) 0.010(7)
C49B 0.046(5) 0.034(5) 0.024(4) 0.004(3) -0.001(3) 0.009(4)
C50B 0.063(6) 0.035(5) 0.044(5) 0.008(4) 0.006(4) 0.011(5)
C51B 0.022(4) 0.032(5) 0.027(4) 0.007(3) 0.007(3) 0.010(3)
C52B 0.060(6) 0.028(5) 0.039(5) 0.006(4) 0.013(4) 0.009(4)
C53B 0.035(4) 0.030(5) 0.025(4) 0.003(3) 0.011(3) 0.011(4)
C54B 0.035(5) 0.051(6) 0.044(5) 0.007(4) 0.005(4) 0.005(4)
C55B 0.034(5) 0.053(6) 0.025(4) 0.003(4) 0.006(3) 0.015(4)
C56B 0.083(8) 0.065(7) 0.047(6) 0.028(5) 0.046(5) 0.038(6)
N11 0.064(7) 0.144(11) 0.064(6) 0.054(7) -0.008(5) -0.014(7)
N21 0.120(8) 0.128(8) 0.102(7) 0.067(6) -0.005(6) -0.023(7)
N31 0.067(6) 0.078(6) 0.027(4) -0.002(4) 0.014(4) -0.015(5)
O11 0.099(6) 0.121(7) 0.101(6) 0.062(5) -0.031(5) -0.034(5)
O21 0.079(6) 0.156(8) 0.114(6) 0.063(6) 0.004(5) -0.013(6)
O31 0.119(7) 0.171(8) 0.128(7) 0.081(6) -0.017(6) -0.030(6)
O41 0.121(7) 0.131(7) 0.100(6) 0.074(5) 0.006(5) -0.036(5)
O51 0.088(5) 0.150(7) 0.058(4) 0.007(4) 0.039(4) -0.024(5)
O61 0.058(4) 0.096(6) 0.040(4) 0.003(4) 0.012(3) -0.010(4)
O71 0.041(4) 0.084(5) 0.051(4) 0.039(4) 0.009(3) 0.008(3)
C11 0.048(6) 0.090(9) 0.072(7) 0.051(6) -0.001(5) -0.011(6)
C21 0.067(8) 0.135(12) 0.071(8) 0.062(8) -0.001(6) -0.015(8)
C31 0.069(7) 0.105(10) 0.054(6) 0.054(6) -0.009(5) -0.015(7)
C41 0.081(8) 0.073(8) 0.039(5) 0.020(5) 0.013(5) -0.011(6)
C51 0.050(6) 0.057(6) 0.034(5) 0.005(4) 0.009(4) -0.012(5)
C61 0.044(6) 0.073(7) 0.044(6) 0.014(5) 0.007(4) -0.005(5)
N12 0.051(5) 0.050(5) 0.049(5) 0.010(4) -0.002(4) -0.006(4)
N22 0.047(5) 0.057(6) 0.080(6) 0.017(5) 0.030(5) 0.023(4)
N32 0.036(5) 0.083(6) 0.035(4) 0.001(4) 0.007(4) -0.012(4)
O12 0.039(4) 0.088(6) 0.097(6) 0.062(5) 0.004(4) 0.015(4)
O22 0.097(5) 0.081(5) 0.047(4) 0.013(4) 0.003(4) 0.015(4)
O32 0.059(5) 0.100(6) 0.087(6) 0.027(5) 0.052(4) 0.027(4)
O42 0.039(4) 0.115(7) 0.088(6) 0.019(5) 0.002(4) 0.038(4)
O52 0.066(5) 0.088(6) 0.036(4) 0.012(3) 0.007(3) 0.001(4)
O62 0.029(4) 0.149(8) 0.037(4) -0.019(4) 0.012(3) -0.013(4)
O72 0.024(3) 0.047(4) 0.044(3) -0.002(3) 0.011(2) 0.004(3)
C12 0.035(5) 0.041(5) 0.033(4) 0.006(4) 0.003(4) 0.007(4)
C22 0.034(5) 0.046(5) 0.040(5) 0.004(4) 0.020(4) 0.006(4)
C32 0.031(5) 0.041(5) 0.046(5) 0.004(4) 0.012(4) 0.019(4)
C42 0.044(5) 0.031(5) 0.045(5) 0.005(4) 0.005(4) 0.002(4)
C52 0.016(4) 0.035(5) 0.035(4) -0.002(3) 0.007(3) 0.008(3)
C62 0.023(4) 0.038(5) 0.036(4) 0.002(4) 0.010(3) 0.008(4)
N13 0.060(5) 0.062(6) 0.038(5) 0.013(4) 0.003(4) 0.009(4)
N23 0.061(6) 0.057(6) 0.076(6) 0.020(5) 0.033(5) 0.035(5)
N33 0.054(5) 0.047(5) 0.039(4) 0.011(3) 0.009(4) 0.011(4)
O13 0.092(5) 0.056(5) 0.057(4) -0.002(3) -0.002(4) 0.018(4)
O23 0.096(6) 0.094(6) 0.050(4) 0.016(4) 0.003(4) 0.024(5)
O33 0.059(5) 0.106(7) 0.110(7) 0.038(6) 0.009(5) 0.030(5)
O43 0.085(6) 0.072(6) 0.123(8) 0.022(6) 0.040(6) 0.044(5)
O53 0.075(5) 0.079(5) 0.041(4) -0.005(3) 0.015(3) 0.016(4)
O63 0.061(5) 0.057(5) 0.048(4) -0.003(3) -0.002(3) 0.016(4)
O73 0.048(4) 0.037(3) 0.036(3) 0.008(2) 0.011(3) 0.009(3)
C13 0.038(5) 0.047(6) 0.039(5) 0.011(4) 0.008(4) 0.010(4)
C23 0.058(6) 0.052(6) 0.054(6) 0.016(5) 0.007(5) 0.006(5)
C33 0.051(6) 0.038(6) 0.059(6) 0.017(5) 0.020(5) 0.012(4)
C43 0.063(7) 0.044(6) 0.046(5) 0.018(4) 0.024(5) 0.014(5)
C53 0.048(5) 0.037(5) 0.044(5) 0.015(4) 0.020(4) 0.015(4)
C63 0.061(6) 0.026(5) 0.036(5) 0.013(4) 0.020(4) 0.008(4)
N14 0.030(4) 0.032(4) 0.033(4) -0.005(3) 0.005(3) -0.003(3)
N24 0.036(4) 0.056(5) 0.055(5) -0.016(4) 0.009(4) -0.017(4)
N34 0.046(5) 0.047(5) 0.042(4) 0.008(3) 0.006(4) -0.001(4)
O14 0.065(5) 0.099(6) 0.043(4) -0.008(4) 0.018(3) -0.041(5)
O24 0.095(5) 0.053(4) 0.035(3) 0.004(3) 0.003(3) -0.025(4)
O34 0.055(4) 0.092(6) 0.042(4) -0.023(4) -0.001(3) -0.023(4)
O44 0.058(4) 0.095(6) 0.054(4) 0.010(4) 0.016(3) -0.031(4)
O54 0.052(4) 0.080(5) 0.032(3) -0.003(3) 0.009(3) -0.005(4)
O64 0.041(4) 0.081(5) 0.045(4) 0.012(3) -0.002(3) -0.007(3)
O74 0.033(3) 0.046(4) 0.037(3) 0.006(3) -0.002(2) -0.007(3)
C14 0.020(4) 0.043(5) 0.034(4) 0.002(4) 0.008(3) 0.010(4)
C24 0.034(5) 0.051(6) 0.026(4) -0.004(4) 0.010(3) 0.010(4)
C34 0.036(5) 0.042(5) 0.045(5) -0.004(4) 0.015(4) 0.012(4)
C44 0.025(4) 0.048(5) 0.031(4) -0.004(4) 0.008(3) 0.001(4)
C54 0.034(5) 0.047(5) 0.021(4) -0.002(3) 0.008(3) 0.004(4)
C64 0.022(4) 0.038(5) 0.042(5) 0.001(4) 0.009(3) 0.015(4)
N15 0.033(4) 0.038(4) 0.034(4) 0.009(3) 0.001(3) -0.006(3)
N25 0.038(4) 0.055(5) 0.043(5) -0.003(4) 0.010(4) -0.014(4)
N35 0.033(4) 0.040(5) 0.036(4) 0.001(3) 0.007(3) 0.004(3)
O15 0.031(3) 0.065(4) 0.039(3) 0.012(3) 0.001(3) -0.001(3)
O25 0.050(4) 0.046(4) 0.030(3) 0.004(3) 0.014(3) 0.004(3)
O35 0.063(4) 0.075(5) 0.046(4) -0.004(3) 0.021(3) -0.034(4)
O45 0.046(4) 0.082(5) 0.039(4) -0.006(3) 0.008(3) -0.030(4)
O55 0.076(5) 0.066(5) 0.024(3) 0.001(3) 0.013(3) -0.011(4)
O65 0.066(4) 0.061(5) 0.041(4) -0.005(3) 0.026(3) -0.013(4)
O75 0.029(3) 0.044(4) 0.042(3) 0.013(3) -0.002(2) -0.003(3)
C15 0.034(4) 0.040(5) 0.033(4) 0.007(4) 0.014(4) 0.005(4)
C25 0.030(4) 0.040(5) 0.032(4) 0.001(4) 0.013(3) 0.000(4)
C35 0.033(5) 0.050(6) 0.028(4) -0.007(4) 0.003(3) -0.004(4)
C45 0.039(5) 0.031(5) 0.040(5) 0.007(4) 0.019(4) 0.005(4)
C55 0.029(4) 0.035(5) 0.036(4) 0.001(4) 0.004(3) 0.007(4)
C65 0.024(4) 0.036(5) 0.039(5) 0.013(4) 0.005(3) 0.010(4)
N16 0.038(5) 0.111(9) 0.132(9) 0.074(8) 0.015(5) 0.016(5)
N26 0.073(8) 0.131(11) 0.125(10) 0.078(9) 0.000(7) -0.010(7)
N36 0.054(6) 0.115(9) 0.050(6) 0.007(5) 0.023(5) -0.003(5)
O16 0.112(7) 0.138(7) 0.156(7) 0.086(6) 0.046(6) 0.035(6)
O26 0.048(5) 0.101(7) 0.145(8) 0.022(6) 0.002(5) 0.028(5)
O36 0.066(7) 0.167(11) 0.190(12) 0.108(9) -0.026(7) 0.009(7)
O46 0.128(7) 0.124(7) 0.120(7) 0.052(6) 0.014(6) -0.001(6)
O56 0.121(7) 0.161(8) 0.081(5) 0.025(5) 0.050(5) 0.002(6)
O66 0.037(4) 0.109(6) 0.045(4) 0.013(4) -0.001(3) 0.010(4)
O76 0.051(4) 0.054(4) 0.043(3) 0.027(3) 0.002(3) 0.006(3)
C16 0.061(7) 0.084(9) 0.115(10) 0.071(8) -0.006(7) -0.010(6)
C26 0.074(9) 0.112(12) 0.119(11) 0.081(9) -0.017(8) -0.005(8)
C36 0.086(7) 0.104(8) 0.091(7) 0.054(6) -0.009(6) 0.009(6)
C46 0.077(7) 0.113(8) 0.083(7) 0.041(6) 0.003(6) 0.003(6)
C56 0.065(8) 0.140(13) 0.068(8) 0.063(8) -0.027(6) -0.033(8)
C66 0.043(6) 0.079(8) 0.057(6) 0.038(6) -0.004(5) -0.001(5)
N17 0.043(5) 0.055(5) 0.040(4) 0.017(4) 0.006(3) -0.004(4)
N27 0.041(5) 0.049(5) 0.087(7) -0.002(5) 0.025(5) 0.006(4)
N37 0.045(5) 0.043(5) 0.030(4) 0.000(3) 0.007(3) -0.012(4)
O17 0.042(4) 0.073(5) 0.077(5) 0.041(4) 0.015(3) 0.007(4)
O27 0.090(5) 0.080(5) 0.044(4) 0.013(3) 0.011(4) 0.006(4)
O37 0.047(4) 0.088(6) 0.109(7) 0.010(5) 0.042(4) 0.021(4)
O47 0.027(4) 0.072(5) 0.120(7) 0.008(5) 0.004(4) 0.017(3)
O57 0.059(4) 0.062(5) 0.045(4) 0.019(3) -0.011(3) 0.007(3)
O67 0.025(3) 0.157(8) 0.031(3) 0.022(4) 0.004(3) -0.013(4)
O77 0.021(3) 0.045(4) 0.032(3) 0.000(2) 0.002(2) 0.004(2)
C17 0.022(4) 0.041(5) 0.039(5) -0.006(4) 0.011(3) 0.008(4)
C27 0.046(5) 0.034(5) 0.053(6) -0.005(4) 0.029(4) 0.004(4)
C37 0.027(4) 0.040(5) 0.051(5) 0.002(4) 0.007(4) 0.003(4)
C47 0.010(4) 0.039(5) 0.045(5) -0.004(4) -0.001(3) 0.002(3)
C57 0.031(4) 0.029(5) 0.034(4) 0.000(3) 0.001(3) 0.001(3)
C67 0.028(4) 0.029(5) 0.036(4) 0.002(3) 0.006(3) -0.002(3)
N18 0.038(5) 0.091(8) 0.069(6) 0.023(6) 0.000(4) -0.006(5)
N28 0.072(8) 0.080(8) 0.102(9) 0.019(7) 0.023(7) 0.034(6)
N38 0.057(6) 0.060(6) 0.048(5) 0.005(4) 0.010(4) 0.024(4)
O18 0.095(7) 0.071(6) 0.079(6) -0.002(5) -0.021(5) 0.017(5)
O28 0.082(6) 0.105(7) 0.065(5) 0.036(5) 0.003(4) 0.006(5)
O38 0.069(6) 0.129(9) 0.152(9) 0.061(7) 0.028(6) 0.053(6)
O48 0.100(6) 0.103(6) 0.119(7) 0.019(5) 0.031(5) 0.053(5)
O58 0.098(6) 0.097(6) 0.062(5) 0.007(4) 0.011(4) 0.029(5)
O68 0.055(5) 0.087(6) 0.084(5) -0.021(4) 0.004(4) 0.028(4)
O78 0.045(4) 0.052(4) 0.046(3) 0.005(3) 0.021(3) 0.014(3)
C18 0.059(6) 0.051(6) 0.047(6) 0.020(5) 0.015(5) 0.000(5)
C28 0.039(6) 0.068(8) 0.093(9) 0.050(7) 0.019(5) 0.006(5)
C38 0.057(7) 0.064(8) 0.079(8) 0.031(6) 0.022(6) 0.019(6)
C48 0.081(8) 0.035(6) 0.071(7) 0.027(5) 0.045(6) 0.019(5)
C58 0.055(6) 0.042(6) 0.054(6) 0.012(4) 0.028(5) 0.011(5)
C68 0.050(6) 0.050(6) 0.045(5) 0.024(4) 0.020(4) 0.005(5)
O101 0.052(4) 0.080(6) 0.078(5) 0.037(4) 0.011(4) 0.004(4)
C102 0.075(9) 0.091(11) 0.154(14) 0.069(10) 0.002(9) 0.002(8)
C103 0.162(11) 0.142(10) 0.149(10) 0.045(8) 0.029(9) 0.039(9)
C104 0.141(10) 0.124(10) 0.130(9) 0.021(8) 0.038(8) 0.035(8)
C105 0.221(15) 0.218(15) 0.213(15) 0.050(10) 0.020(10) 0.026(10)
O106 0.101(8) 0.061(6) 0.131(9) -0.005(5) -0.007(6) -0.026(5)
C107 0.121(9) 0.101(8) 0.085(7) 0.009(7) 0.009(7) -0.003(7)
C108 0.220(15) 0.203(14) 0.214(14) 0.030(10) 0.027(10) 0.028(10)
C109 0.192(13) 0.196(14) 0.210(13) 0.045(9) 0.038(10) 0.016(9)
C110 0.160(11) 0.167(12) 0.174(12) 0.036(9) 0.012(9) 0.030(9)
O111 0.075(6) 0.068(6) 0.114(7) -0.009(5) 0.024(5) 0.011(4)
C112 0.165(12) 0.186(13) 0.181(12) 0.024(9) 0.046(9) 0.017(9)
C113 0.082(11) 0.139(15) 0.132(14) 0.005(12) 0.009(10) -0.004(10)
C114 0.13(2) 0.86(12) 0.16(3) 0.07(4) 0.06(2) 0.16(4)
C115 0.219(15) 0.223(15) 0.214(15) 0.032(10) 0.039(10) 0.029(10)
C201 0.123(9) 0.104(8) 0.088(7) 0.021(6) 0.005(7) 0.021(7)
Cl1 0.135(4) 0.137(4) 0.127(3) 0.033(3) -0.021(3) 0.022(3)
Cl2 0.126(4) 0.114(3) 0.139(4) 0.020(3) 0.016(3) 0.019(3)
Cl3 0.170(5) 0.184(6) 0.125(4) 0.068(4) 0.006(3) 0.016(4)
C202 0.171(12) 0.160(11) 0.157(11) 0.051(9) 0.004(9) 0.029(9)
Cl4 0.229(6) 0.133(4) 0.165(5) 0.040(3) -0.025(4) 0.022(4)
Cl5 0.135(4) 0.116(4) 0.152(4) 0.049(3) -0.008(3) 0.000(3)
Cl6 0.124(4) 0.248(7) 0.131(4) 0.039(4) 0.008(3) -0.044(4)
C203 0.179(12) 0.170(12) 0.165(12) 0.031(9) 0.012(9) 0.017(9)
Cl7 0.256(8) 0.285(8) 0.250(7) 0.102(6) 0.012(6) 0.016(7)
Cl8 0.354(9) 0.216(7) 0.225(7) 0.066(6) 0.002(7) 0.031(7)
Cl9 0.302(9) 0.284(9) 0.383(10) 0.052(8) 0.019(8) 0.029(8)
O1W 0.140(10) 0.118(9) 0.140(9) 0.034(7) -0.071(8) -0.059(7)

loop_
_atom_type_symbol
_atom_type_description
_atom_type_scat_dispersion_real
_atom_type_scat_dispersion_imag
_atom_type_scat_source
C C 0.0181 0.0091 'International Tables Vol C Tables 4.2.6.8 and 6.1.1.4'
H H 0 0 'International Tables Vol C Tables 4.2.6.8 and 6.1.1.4'
N N 0.0311 0.018 'International Tables Vol C Tables 4.2.6.8 and 6.1.1.4'
O O 0.0492 0.0322 'International Tables Vol C Tables 4.2.6.8 and 6.1.1.4'
Cl Cl 0.3639 0.7018 'International Tables Vol C Tables 4.2.6.8 and 6.1.1.4'

loop_
_geom_angle_atom_site_label_1
_geom_angle_atom_site_label_2
_geom_angle_atom_site_label_3
_geom_angle
C37A N30A C29A 116.2(6)
C37A N30A H30A 108.2
C29A N30A H30A 108.2
C37A N30A H30B 108.2
C29A N30A H30B 108.2
H30A N30A H30B 107.4
C40A N32A C31A 114.5(7)
C40A N32A H32A 108.6
C31A N32A H32A 108.6
C40A N32A H32B 108.6
C31A N32A H32B 108.6
H32A N32A H32B 107.6
C43A N34A C33A 114.5(6)
C43A N34A H34A 108.6
C33A N34A H34A 108.6
C43A N34A H34B 108.6
C33A N34A H34B 108.6
H34A N34A H34B 107.6
C46A N36A C35A 111.2(6)
C46A N36A H36A 109.4
C35A N36A H36A 109.4
C46A N36A H36B 109.4
C35A N36A H36B 109.4
H36A N36A H36B 108
C4A O4A H4A 109.5
C6A O6A H6A 109.5
C11A O11A H11A 109.5
C13A O13A H13A 109.5
C18A O18A H18A 109.5
C20A O20A H20A 109.5
C25A O25A H25A 109.5
C27A O27A H27A 109.5
C2A C1A C6A 117.7(8)
C2A C1A C28A 123.4(7)
C6A C1A C28A 118.9(7)
C3A C2A C1A 124.7(8)
C3A C2A H2A 117.7
C1A C2A H2A 117.7
C2A C3A C4A 115.6(7)
C2A C3A C7A 123.1(7)
C4A C3A C7A 121.2(7)
O4A C4A C5A 114.4(7)
O4A C4A C3A 123.2(7)
C5A C4A C3A 122.3(8)
C6A C5A C4A 118.8(7)
C6A C5A C29A 124.0(7)
C4A C5A C29A 117.1(8)
O6A C6A C5A 121.6(7)
O6A C6A C1A 117.8(7)
C5A C6A C1A 120.6(7)
C3A C7A C8A 110.5(6)
C3A C7A C49A 113.3(7)
C8A C7A C49A 113.5(6)
C3A C7A H7A 106.3
C8A C7A H7A 106.3
C49A C7A H7A 106.3
C9A C8A C13A 116.8(7)
C9A C8A C7A 121.5(7)
C13A C8A C7A 121.6(7)
C8A C9A C10A 122.9(8)
C8A C9A H9A 118.6
C10A C9A H9A 118.6
C9A C10A C11A 117.4(7)
C9A C10A C14A 121.0(7)
C11A C10A C14A 121.5(7)
O11A C11A C12A 116.4(7)
O11A C11A C10A 121.7(7)
C12A C11A C10A 121.9(7)
C11A C12A C13A 118.7(7)
C11A C12A C31A 120.4(7)
C13A C12A C31A 120.6(7)
O13A C13A C8A 117.4(7)
O13A C13A C12A 120.2(7)
C8A C13A C12A 122.2(7)
C10A C14A C51A 113.8(6)
C10A C14A C15A 109.9(6)
C51A C14A C15A 112.8(6)
C10A C14A H14A 106.6
C51A C14A H14A 106.6
C15A C14A H14A 106.6
C16A C15A C20A 116.8(7)
C16A C15A C14A 121.9(6)
C20A C15A C14A 121.3(7)
C15A C16A C17A 124.2(7)
C15A C16A H16A 117.9
C17A C16A H16A 117.9
C18A C17A C16A 115.4(7)
C18A C17A C21A 122.2(7)
C16A C17A C21A 122.4(6)
C19A C18A O18A 114.7(6)
C19A C18A C17A 122.8(7)
O18A C18A C17A 122.5(7)
C20A C19A C18A 118.0(6)
C20A C19A C33A 122.5(8)
C18A C19A C33A 119.4(7)
C19A C20A C15A 122.5(7)
C19A C20A O20A 119.4(6)
C15A C20A O20A 118.0(7)
C17A C21A C22A 112.1(7)
C17A C21A C53A 111.3(6)
C22A C21A C53A 113.6(6)
C17A C21A H21A 106.4
C22A C21A H21A 106.4
C53A C21A H21A 106.4
C23A C22A C27A 116.8(7)
C23A C22A C21A 122.0(7)
C27A C22A C21A 121.2(7)
C24A C23A C22A 123.8(7)
C24A C23A H23A 118.1
C22A C23A H23A 118.1
C23A C24A C25A 116.9(7)
C23A C24A C28A 120.5(6)
C25A C24A C28A 122.5(7)
O25A C25A C24A 122.3(7)
O25A C25A C26A 115.3(6)
C24A C25A C26A 122.4(7)
C25A C26A C27A 118.3(7)
C25A C26A C35A 121.1(7)
C27A C26A C35A 120.4(7)
O27A C27A C22A 117.9(7)
O27A C27A C26A 120.1(6)
C22A C27A C26A 121.7(7)
C24A C28A C1A 109.2(6)
C24A C28A C55A 112.6(6)
C1A C28A C55A 113.3(6)
C24A C28A H28A 107.1
C1A C28A H28A 107.1
C55A C28A H28A 107.1
C5A C29A N30A 110.4(6)
C5A C29A H29A 109.6
N30A C29A H29A 109.6
C5A C29A H29B 109.6
N30A C29A H29B 109.6
H29A C29A H29B 108.1
N32A C31A C12A 110.6(6)
N32A C31A H31A 109.5
C12A C31A H31A 109.5
N32A C31A H31B 109.5
C12A C31A H31B 109.5
H31A C31A H31B 108.1
C19A C33A N34A 112.6(6)
C19A C33A H33A 109.1
N34A C33A H33A 109.1
C19A C33A H33B 109.1
N34A C33A H33B 109.1
H33A C33A H33B 107.8
C26A C35A N36A 110.1(6)
C26A C35A H35A 109.6
N36A C35A H35A 109.6
C26A C35A H35B 109.6
N36A C35A H35B 109.6
H35A C35A H35B 108.2
N30A C37A C38A 104.5(8)
N30A C37A H37A 110.9
C38A C37A H37A 110.9
N30A C37A H37B 110.9
C38A C37A H37B 110.9
H37A C37A H37B 108.9
C39A C38A C37A 104.9(12)
C39A C38A H38A 110.8
C37A C38A H38A 110.8
C39A C38A H38B 110.8
C37A C38A H38B 110.8
H38A C38A H38B 108.8
C38A C39A H39A 109.5
C38A C39A H39B 109.5
H39A C39A H39B 109.5
C38A C39A H39C 109.5
H39A C39A H39C 109.5
H39B C39A H39C 109.5
C41A C40A N32A 112.3(9)
C41A C40A H40A 109.2
N32A C40A H40A 109.2
C41A C40A H40B 109.2
N32A C40A H40B 109.2
H40A C40A H40B 107.9
C40A C41A C42A 110.8(10)
C40A C41A H41A 109.5
C42A C41A H41A 109.5
C40A C41A H41B 109.5
C42A C41A H41B 109.5
H41A C41A H41B 108.1
C41A C42A H42A 109.5
C41A C42A H42B 109.5
H42A C42A H42B 109.5
C41A C42A H42C 109.5
H42A C42A H42C 109.5
H42B C42A H42C 109.5
N34A C43A C44A 112.9(6)
N34A C43A H43A 109
C44A C43A H43A 109
N34A C43A H43B 109
C44A C43A H43B 109
H43A C43A H43B 107.8
C45A C44A C43A 113.4(7)
C45A C44A H44A 108.9
C43A C44A H44A 108.9
C45A C44A H44B 108.9
C43A C44A H44B 108.9
H44A C44A H44B 107.7
C44A C45A H45A 109.5
C44A C45A H45B 109.5
H45A C45A H45B 109.5
C44A C45A H45C 109.5
H45A C45A H45C 109.5
H45B C45A H45C 109.5
C47A C46A N36A 114.0(7)
C47A C46A H46A 108.8
N36A C46A H46A 108.8
C47A C46A H46B 108.8
N36A C46A H46B 108.8
H46A C46A H46B 107.6
C48A C47A C46A 108.8(8)
C48A C47A H47A 109.9
C46A C47A H47A 109.9
C48A C47A H47B 109.9
C46A C47A H47B 109.9
H47A C47A H47B 108.3
C47A C48A H48A 109.5
C47A C48A H48B 109.5
H48A C48A H48B 109.5
C47A C48A H48C 109.5
H48A C48A H48C 109.5
H48B C48A H48C 109.5
C50A C49A C7A 110.5(7)
C50A C49A H49A 109.5
C7A C49A H49A 109.5
C50A C49A H49B 109.5
C7A C49A H49B 109.5
H49A C49A H49B 108.1
C49A C50A H50A 109.5
C49A C50A H50B 109.5
H50A C50A H50B 109.5
C49A C50A H50C 109.5
H50A C50A H50C 109.5
H50B C50A H50C 109.5
C14A C51A C52A 113.7(6)
C14A C51A H51A 108.8
C52A C51A H51A 108.8
C14A C51A H51B 108.8
C52A C51A H51B 108.8
H51A C51A H51B 107.7
C51A C52A H52A 109.5
C51A C52A H52B 109.5
H52A C52A H52B 109.5
C51A C52A H52C 109.5
H52A C52A H52C 109.5
H52B C52A H52C 109.5
C54A C53A C21A 111.6(7)
C54A C53A H53A 109.3
C21A C53A H53A 109.3
C54A C53A H53B 109.3
C21A C53A H53B 109.3
H53A C53A H53B 108
C53A C54A H54A 109.5
C53A C54A H54B 109.5
H54A C54A H54B 109.5
C53A C54A H54C 109.5
H54A C54A H54C 109.5
H54B C54A H54C 109.5
C56A C55A C28A 112.1(7)
C56A C55A H55A 109.2
C28A C55A H55A 109.2
C56A C55A H55B 109.2
C28A C55A H55B 109.2
H55A C55A H55B 107.9
C55A C56A H56A 109.5
C55A C56A H56B 109.5
H56A C56A H56B 109.5
C55A C56A H56C 109.5
H56A C56A H56C 109.5
H56B C56A H56C 109.5
C37B N30B C29B 113.5(6)
C37B N30B H30C 108.9
C29B N30B H30C 108.9
C37B N30B H30D 108.9
C29B N30B H30D 108.9
H30C N30B H30D 107.7
C40B N32B C31B 114.1(6)
C40B N32B H32C 108.7
C31B N32B H32C 108.7
C40B N32B H32D 108.7
C31B N32B H32D 108.7
H32C N32B H32D 107.6
C33B N34B C43B 113.1(5)
C33B N34B H34C 109
C43B N34B H34C 109
C33B N34B H34D 109
C43B N34B H34D 109
H34C N34B H34D 107.8
C35B N36B C46B 106.4(7)
C35B N36B H36C 110.5
C46B N36B H36C 110.5
C35B N36B H36D 110.5
C46B N36B H36D 110.5
H36C N36B H36D 108.6
C4B O4B H4B 109.5
C6B O6B H6B 109.5
C11B O11B H11B 109.5
C13B O13B H13B 109.5
C18B O18B H18B 109.5
C20B O20B H20B 109.5
C25B O25B H25B 109.5
C27B O27B H27B 109.5
C2B C1B C6B 117.2(7)
C2B C1B C28B 122.2(6)
C6B C1B C28B 120.6(7)
C1B C2B C3B 122.7(7)
C1B C2B H2B 118.7
C3B C2B H2B 118.7
C4B C3B C2B 118.5(8)
C4B C3B C7B 118.8(7)
C2B C3B C7B 122.6(7)
O4B C4B C3B 119.0(7)
O4B C4B C5B 119.9(7)
C3B C4B C5B 120.7(7)
C6B C5B C4B 119.1(7)
C6B C5B C29B 117.3(8)
C4B C5B C29B 123.5(7)
O6B C6B C5B 113.9(7)
O6B C6B C1B 124.6(7)
C5B C6B C1B 121.5(8)
C49B C7B C3B 115.0(6)
C49B C7B C8B 111.2(6)
C3B C7B C8B 109.1(6)
C49B C7B H7B 107
C3B C7B H7B 107
C8B C7B H7B 107
C13B C8B C9B 117.7(7)
C13B C8B C7B 121.6(6)
C9B C8B C7B 120.6(6)
C10B C9B C8B 124.5(7)
C10B C9B H9B 117.7
C8B C9B H9B 117.7
C9B C10B C11B 116.9(7)
C9B C10B C14B 123.1(6)
C11B C10B C14B 120.0(6)
C10B C11B O11B 118.5(7)
C10B C11B C12B 121.9(7)
O11B C11B C12B 119.4(6)
C13B C12B C11B 116.9(7)
C13B C12B C31B 121.7(7)
C11B C12B C31B 121.3(7)
C8B C13B O13B 123.4(6)
C8B C13B C12B 121.9(7)
O13B C13B C12B 114.7(7)
C15B C14B C10B 110.0(6)
C15B C14B C51B 113.8(6)
C10B C14B C51B 110.8(6)
C15B C14B H14B 107.3
C10B C14B H14B 107.3
C51B C14B H14B 107.3
C20B C15B C16B 116.6(7)
C20B C15B C14B 121.2(7)
C16B C15B C14B 122.2(6)
C17B C16B C15B 123.8(7)
C17B C16B H16B 118.1
C15B C16B H16B 118.1
C18B C17B C16B 116.6(7)
C18B C17B C21B 120.4(7)
C16B C17B C21B 123.0(6)
C19B C18B C17B 122.5(7)
C19B C18B O18B 118.7(6)
C17B C18B O18B 118.8(6)
C18B C19B C20B 117.9(6)
C18B C19B C33B 122.8(7)
C20B C19B C33B 119.2(6)
C15B C20B O20B 124.2(7)
C15B C20B C19B 122.5(7)
O20B C20B C19B 113.2(6)
C17B C21B C53B 113.0(6)
C17B C21B C22B 110.1(5)
C53B C21B C22B 111.8(5)
C17B C21B H21B 107.2
C53B C21B H21B 107.2
C22B C21B H21B 107.2
C23B C22B C27B 117.3(7)
C23B C22B C21B 122.9(6)
C27B C22B C21B 119.8(6)
C22B C23B C24B 124.4(7)
C22B C23B H23B 117.8
C24B C23B H23B 117.8
C25B C24B C23B 115.9(7)
C25B C24B C28B 121.0(7)
C23B C24B C28B 123.0(7)
O25B C25B C26B 121.7(7)
O25B C25B C24B 116.3(7)
C26B C25B C24B 121.8(7)
C27B C26B C25B 120.1(7)
C27B C26B C35B 117.5(7)
C25B C26B C35B 122.2(7)
O27B C27B C26B 116.9(7)
O27B C27B C22B 122.7(7)
C26B C27B C22B 120.4(7)
C24B C28B C1B 111.8(6)
C24B C28B C55B 113.1(6)
C1B C28B C55B 111.6(7)
C24B C28B H28B 106.6
C1B C28B H28B 106.6
C55B C28B H28B 106.6
N30B C29B C5B 110.0(6)
N30B C29B H29C 109.7
C5B C29B H29C 109.7
N30B C29B H29D 109.7
C5B C29B H29D 109.7
H29C C29B H29D 108.2
C12B C31B N32B 112.3(6)
C12B C31B H31C 109.1
N32B C31B H31C 109.1
C12B C31B H31D 109.1
N32B C31B H31D 109.1
H31C C31B H31D 107.9
N34B C33B C19B 109.7(6)
N34B C33B H33C 109.7
C19B C33B H33C 109.7
N34B C33B H33D 109.7
C19B C33B H33D 109.7
H33C C33B H33D 108.2
N36B C35B C26B 111.2(6)
N36B C35B H35C 109.4
C26B C35B H35C 109.4
N36B C35B H35D 109.4
C26B C35B H35D 109.4
H35C C35B H35D 108
N30B C37B C38B 113.6(6)
N30B C37B H37C 108.8
C38B C37B H37C 108.8
N30B C37B H37D 108.8
C38B C37B H37D 108.8
H37C C37B H37D 107.7
C39B C38B C37B 113.8(8)
C39B C38B H38C 108.8
C37B C38B H38C 108.8
C39B C38B H38D 108.8
C37B C38B H38D 108.8
H38C C38B H38D 107.7
C38B C39B H39D 109.5
C38B C39B H39E 109.5
H39D C39B H39E 109.5
C38B C39B H39F 109.5
H39D C39B H39F 109.5
H39E C39B H39F 109.5
N32B C40B C41B 113.8(7)
N32B C40B H40C 108.8
C41B C40B H40C 108.8
N32B C40B H40D 108.8
C41B C40B H40D 108.8
H40C C40B H40D 107.7
C40B C41B C42B 112.2(9)
C40B C41B H41C 109.2
C42B C41B H41C 109.2
C40B C41B H41D 109.2
C42B C41B H41D 109.2
H41C C41B H41D 107.9
C41B C42B H42D 109.5
C41B C42B H42E 109.5
H42D C42B H42E 109.5
C41B C42B H42F 109.5
H42D C42B H42F 109.5
H42E C42B H42F 109.5
N34B C43B C44B 111.4(6)
N34B C43B H43C 109.3
C44B C43B H43C 109.3
N34B C43B H43D 109.3
C44B C43B H43D 109.3
H43C C43B H43D 108
C45B C44B C43B 113.9(7)
C45B C44B H44C 108.8
C43B C44B H44C 108.8
C45B C44B H44D 108.8
C43B C44B H44D 108.8
H44C C44B H44D 107.7
C44B C45B H45D 109.5
C44B C45B H45E 109.5
H45D C45B H45E 109.5
C44B C45B H45F 109.5
H45D C45B H45F 109.5
H45E C45B H45F 109.5
C47B C46B N36B 110.5(10)
C47B C46B H46C 109.5
N36B C46B H46C 109.5
C47B C46B H46D 109.5
N36B C46B H46D 109.5
H46C C46B H46D 108.1
C46B C47B C48B 104.5(10)
C46B C47B H47C 110.9
C48B C47B H47C 110.9
C46B C47B H47D 110.9
C48B C47B H47D 110.9
H47C C47B H47D 108.9
C47B C48B H48D 109.5
C47B C48B H48E 109.5
H48D C48B H48E 109.5
C47B C48B H48F 109.5
H48D C48B H48F 109.5
H48E C48B H48F 109.5
C50B C49B C7B 113.4(7)
C50B C49B H49C 108.9
C7B C49B H49C 108.9
C50B C49B H49D 108.9
C7B C49B H49D 108.9
H49C C49B H49D 107.7
C49B C50B H50D 109.5
C49B C50B H50E 109.5
H50D C50B H50E 109.5
C49B C50B H50F 109.5
H50D C50B H50F 109.5
H50E C50B H50F 109.5
C52B C51B C14B 111.9(6)
C52B C51B H51C 109.2
C14B C51B H51C 109.2
C52B C51B H51D 109.2
C14B C51B H51D 109.2
H51C C51B H51D 107.9
C51B C52B H52D 109.5
C51B C52B H52E 109.5
H52D C52B H52E 109.5
C51B C52B H52F 109.5
H52D C52B H52F 109.5
H52E C52B H52F 109.5
C54B C53B C21B 113.9(6)
C54B C53B H53C 108.8
C21B C53B H53C 108.8
C54B C53B H53D 108.8
C21B C53B H53D 108.8
H53C C53B H53D 107.7
C53B C54B H54D 109.5
C53B C54B H54E 109.5
H54D C54B H54E 109.5
C53B C54B H54F 109.5
H54D C54B H54F 109.5
H54E C54B H54F 109.5
C56B C55B C28B 110.6(7)
C56B C55B H55C 109.5
C28B C55B H55C 109.5
C56B C55B H55D 109.5
C28B C55B H55D 109.5
H55C C55B H55D 108.1
C55B C56B H56D 109.5
C55B C56B H56E 109.5
H56D C56B H56E 109.5
C55B C56B H56F 109.5
H56D C56B H56F 109.5
H56E C56B H56F 109.5
O21 N11 O11 123.4(12)
O21 N11 C11 119.0(12)
O11 N11 C11 117.7(12)
O41 N21 O31 123.3(12)
O41 N21 C31 120.4(13)
O31 N21 C31 115.9(12)
O61 N31 O51 122.3(9)
O61 N31 C51 119.2(7)
O51 N31 C51 118.5(8)
C21 C11 C61 124.1(9)
C21 C11 N11 114.5(9)
C61 C11 N11 121.0(9)
C31 C21 C11 118.5(11)
C31 C21 H21 120.8
C11 C21 H21 120.8
C21 C31 C41 121.2(10)
C21 C31 N21 121.8(11)
C41 C31 N21 116.8(10)
C51 C41 C31 119.4(9)
C51 C41 H41 120.3
C31 C41 H41 120.3
C41 C51 C61 124.6(9)
C41 C51 N31 114.5(8)
C61 C51 N31 120.8(9)
O71 C61 C51 123.4(9)
O71 C61 C11 125.1(9)
C51 C61 C11 111.4(9)
O12 N12 O22 123.8(9)
O12 N12 C12 119.0(8)
O22 N12 C12 117.2(8)
O42 N22 O32 125.9(9)
O42 N22 C32 117.8(8)
O32 N22 C32 116.2(9)
O62 N32 O52 123.3(8)
O62 N32 C52 119.1(8)
O52 N32 C52 117.6(8)
C22 C12 C62 125.4(8)
C22 C12 N12 115.0(8)
C62 C12 N12 119.5(7)
C12 C22 C32 118.0(7)
C12 C22 H22 121
C32 C22 H22 121
C42 C32 C22 121.5(8)
C42 C32 N22 118.0(8)
C22 C32 N22 120.5(8)
C32 C42 C52 119.6(8)
C32 C42 H42 120.2
C52 C42 H42 120.2
C42 C52 N32 115.5(7)
C42 C52 C62 123.2(7)
N32 C52 C62 121.3(7)
O72 C62 C12 125.0(7)
O72 C62 C52 123.0(7)
C12 C62 C52 111.9(7)
O13 N13 O23 124.5(9)
O13 N13 C13 118.6(8)
O23 N13 C13 116.9(9)
O43 N23 O33 125.1(10)
O43 N23 C33 115.7(10)
O33 N23 C33 119.2(10)
O63 N33 O53 121.7(8)
O63 N33 C53 119.9(7)
O53 N33 C53 118.3(8)
C23 C13 C63 122.5(8)
C23 C13 N13 118.5(8)
C63 C13 N13 119.0(8)
C33 C23 C13 119.3(9)
C33 C23 H23 120.4
C13 C23 H23 120.4
C43 C33 C23 120.9(9)
C43 C33 N23 121.2(9)
C23 C33 N23 117.9(10)
C53 C43 C33 120.7(9)
C53 C43 H43 119.6
C33 C43 H43 119.6
C43 C53 N33 118.0(8)
C43 C53 C63 121.4(9)
N33 C53 C63 120.4(8)
O73 C63 C13 121.0(7)
O73 C63 C53 124.0(8)
C13 C63 C53 115.0(8)
O14 N14 O24 121.4(7)
O14 N14 C14 120.7(7)
O24 N14 C14 117.9(7)
O44 N24 O34 125.3(8)
O44 N24 C34 117.4(8)
O34 N24 C34 117.3(8)
O64 N34 O54 124.4(7)
O64 N34 C54 118.2(7)
O54 N34 C54 117.5(7)
C24 C14 C64 124.3(7)
C24 C14 N14 115.9(7)
C64 C14 N14 119.7(7)
C14 C24 C34 118.3(7)
C14 C24 H24 120.9
C34 C24 H24 120.9
C24 C34 C44 122.8(8)
C24 C34 N24 118.5(8)
C44 C34 N24 118.7(8)
C54 C44 C34 116.6(8)
C54 C44 H44 121.7
C34 C44 H44 121.7
C44 C54 C64 126.6(7)
C44 C54 N34 116.2(7)
C64 C54 N34 117.2(7)
O74 C64 C54 122.9(7)
O74 C64 C14 125.8(8)
C54 C64 C14 111.3(7)
O15 N15 O25 122.8(7)
O15 N15 C55 118.4(7)
O25 N15 C55 118.8(7)
O45 N25 O35 125.0(7)
O45 N25 C35 117.5(7)
O35 N25 C35 117.5(7)
O65 N35 O55 121.5(7)
O65 N35 C15 120.1(7)
O55 N35 C15 118.4(7)
C25 C15 C65 122.8(7)
C25 C15 N35 117.0(7)
C65 C15 N35 120.1(7)
C35 C25 C15 119.6(7)
C35 C25 H25 120.2
C15 C25 H25 120.2
C45 C35 C25 121.1(8)
C45 C35 N25 119.8(8)
C25 C35 N25 119.1(7)
C35 C45 C55 119.0(8)
C35 C45 H45 120.5
C55 C45 H45 120.5
C45 C55 C65 124.2(7)
C45 C55 N15 117.5(7)
C65 C55 N15 118.4(7)
O75 C65 C55 123.9(7)
O75 C65 C15 122.9(7)
C55 C65 C15 113.3(7)
O26 N16 O16 121.6(11)
O26 N16 C16 118.7(11)
O16 N16 C16 119.5(10)
O36 N26 O46 125.8(13)
O36 N26 C36 117.3(12)
O46 N26 C36 116.9(12)
O56 N36 O66 127.1(10)
O56 N36 C56 113.6(11)
O66 N36 C56 119.0(8)
C26 C16 N16 112.6(12)
C26 C16 C66 125.0(11)
N16 C16 C66 122.0(9)
C36 C26 C16 118.6(14)
C36 C26 H26 120.7
C16 C26 H26 120.7
C26 C36 C46 122.9(12)
C26 C36 N26 118.6(13)
C46 C36 N26 118.3(13)
C36 C46 C56 117.6(12)
C36 C46 H46 121.2
C56 C46 H46 121.2
C66 C56 C46 121.8(13)
C66 C56 N36 118.4(10)
C46 C56 N36 118.5(11)
O76 C66 C56 123.2(10)
O76 C66 C16 123.7(9)
C56 C66 C16 113.0(10)
O27 N17 O17 123.1(8)
O27 N17 C17 118.5(8)
O17 N17 C17 118.3(7)
O47 N27 O37 123.5(9)
O47 N27 C37 117.3(9)
O37 N27 C37 119.0(10)
O57 N37 O67 120.1(7)
O57 N37 C57 120.3(7)
O67 N37 C57 119.6(7)
C27 C17 C67 125.1(8)
C27 C17 N17 115.4(8)
C67 C17 N17 119.5(7)
C17 C27 C37 118.0(8)
C17 C27 H27 121
C37 C27 H27 121
C47 C37 C27 121.8(8)
C47 C37 N27 120.9(9)
C27 C37 N27 117.2(8)
C37 C47 C57 119.5(8)
C37 C47 H47 120.3
C57 C47 H47 120.3
C47 C57 N37 114.9(7)
C47 C57 C67 124.3(7)
N37 C57 C67 120.7(7)
O77 C67 C17 124.4(7)
O77 C67 C57 124.4(7)
C17 C67 C57 111.1(7)
O28 N18 O18 125.3(11)
O28 N18 C18 116.5(11)
O18 N18 C18 118.2(9)
O38 N28 O48 123.4(12)
O38 N28 C38 120.0(12)
O48 N28 C38 116.6(12)
O68 N38 O58 122.0(9)
O68 N38 C58 121.4(8)
O58 N38 C58 116.3(9)
C28 C18 C68 125.9(10)
C28 C18 N18 118.7(10)
C68 C18 N18 115.3(9)
C38 C28 C18 117.9(10)
C38 C28 H28 121.1
C18 C28 H28 121.1
C48 C38 C28 120.4(10)
C48 C38 N28 121.7(12)
C28 C38 N28 117.9(11)
C38 C48 C58 123.2(11)
C38 C48 H48 118.4
C58 C48 H48 118.4
C48 C58 N38 121.3(9)
C48 C58 C68 120.7(10)
N38 C58 C68 118.0(8)
O78 C68 C18 123.5(9)
O78 C68 C58 124.6(9)
C18 C68 C58 111.8(9)
C102 O101 H101 109.5
O101 C102 C103 109.4(12)
O101 C102 H10A 109.8
C103 C102 H10A 109.8
O101 C102 H10B 109.8
C103 C102 H10B 109.8
H10A C102 H10B 108.2
C104 C103 C102 110.2(14)
C104 C103 H10C 109.6
C102 C103 H10C 109.6
C104 C103 H10D 109.6
C102 C103 H10D 109.6
H10C C103 H10D 108.1
C103 C104 C105 111.4(16)
C103 C104 H10E 109.4
C105 C104 H10E 109.4
C103 C104 H10F 109.4
C105 C104 H10F 109.4
H10E C104 H10F 108
C104 C105 H10G 109.5
C104 C105 H10H 109.5
H10G C105 H10H 109.5
C104 C105 H10I 109.5
H10G C105 H10I 109.5
H10H C105 H10I 109.5
C107 O106 H106 109.5
C108 C107 O106 108.7(15)
C108 C107 H10J 109.9
O106 C107 H10J 109.9
C108 C107 H10K 109.9
O106 C107 H10K 109.9
H10J C107 H10K 108.3
C107 C108 C109 110.7(16)
C107 C108 H10L 109.5
C109 C108 H10L 109.5
C107 C108 H10M 109.5
C109 C108 H10M 109.5
H10L C108 H10M 108.1
C110 C109 C108 99.2(16)
C110 C109 H10N 111.9
C108 C109 H10N 111.9
C110 C109 H10O 111.9
C108 C109 H10O 111.9
H10N C109 H10O 109.6
C109 C110 H11C 109.5
C109 C110 H11D 109.5
H11C C110 H11D 109.5
C109 C110 H11E 109.5
H11C C110 H11E 109.5
H11D C110 H11E 109.5
C112 O111 H111 109.5
O111 C112 C113 116.8(13)
O111 C112 H11F 108.1
C113 C112 H11F 108.1
O111 C112 H11G 108.1
C113 C112 H11G 108.1
H11F C112 H11G 107.3
C114 C113 C112 106.6(15)
C114 C113 H11H 110.4
C112 C113 H11H 110.4
C114 C113 H11I 110.4
C112 C113 H11I 110.4
H11H C113 H11I 108.6
C115 C114 C113 113(2)
C115 C114 H11J 108.9
C113 C114 H11J 108.9
C115 C114 H11K 108.9
C113 C114 H11K 108.9
H11J C114 H11K 107.7
C114 C115 H11L 109.5
C114 C115 H11M 109.5
H11L C115 H11M 109.5
C114 C115 H11N 109.5
H11L C115 H11N 109.5
H11M C115 H11N 109.5
Cl1 C201 Cl3 110.1(10)
Cl1 C201 Cl2 111.5(8)
Cl3 C201 Cl2 110.9(9)
Cl1 C201 H201 108.1
Cl3 C201 H201 108.1
Cl2 C201 H201 108.1
Cl5 C202 Cl4 109.6(4)
Cl5 C202 Cl6 109.5(4)
Cl4 C202 Cl6 108.7(5)
Cl5 C202 H202 109.7
Cl4 C202 H202 109.7
Cl6 C202 H202 109.7
Cl7 C203 Cl8 107.7(12)
Cl7 C203 Cl9 105.5(13)
Cl8 C203 Cl9 116.7(15)
Cl7 C203 H203 108.9
Cl8 C203 H203 108.9
Cl9 C203 H203 108.9
H1W O1W H2W 109.0

loop_
_geom_bond_atom_site_label_1
_geom_bond_atom_site_label_2
_geom_bond_distance
N30A C37A 1.484(11)
N30A C29A 1.504(10)
N30A H30A 0.92
N30A H30B 0.92
N32A C40A 1.484(12)
N32A C31A 1.505(10)
N32A H32A 0.92
N32A H32B 0.92
N34A C43A 1.498(9)
N34A C33A 1.498(9)
N34A H34A 0.92
N34A H34B 0.92
N36A C46A 1.514(10)
N36A C35A 1.529(11)
N36A H36A 0.92
N36A H36B 0.92
O4A C4A 1.394(10)
O4A H4A 0.84
O6A C6A 1.379(9)
O6A H6A 0.84
O11A C11A 1.373(9)
O11A H11A 0.84
O13A C13A 1.388(9)
O13A H13A 0.84
O18A C18A 1.390(9)
O18A H18A 0.84
O20A C20A 1.409(10)
O20A H20A 0.84
O25A C25A 1.384(9)
O25A H25A 0.84
O27A C27A 1.374(9)
O27A H27A 0.84
C1A C2A 1.381(11)
C1A C6A 1.394(11)
C1A C28A 1.543(11)
C2A C3A 1.377(11)
C2A H2A 0.95
C3A C4A 1.389(11)
C3A C7A 1.525(10)
C4A C5A 1.409(11)
C5A C6A 1.375(11)
C5A C29A 1.493(11)
C7A C8A 1.535(11)
C7A C49A 1.536(10)
C7A H7A 1
C8A C9A 1.396(11)
C8A C13A 1.414(12)
C9A C10A 1.404(11)
C9A H9A 0.95
C10A C11A 1.409(11)
C10A C14A 1.512(10)
C11A C12A 1.383(11)
C12A C13A 1.396(11)
C12A C31A 1.504(11)
C14A C51A 1.535(10)
C14A C15A 1.538(10)
C14A H14A 1
C15A C16A 1.379(11)
C15A C20A 1.397(10)
C16A C17A 1.411(10)
C16A H16A 0.95
C17A C18A 1.400(10)
C17A C21A 1.521(12)
C18A C19A 1.394(12)
C19A C20A 1.380(11)
C19A C33A 1.482(10)
C21A C22A 1.511(11)
C21A C53A 1.539(11)
C21A H21A 1
C22A C23A 1.411(10)
C22A C27A 1.403(10)
C23A C24A 1.395(11)
C23A H23A 0.95
C24A C25A 1.399(10)
C24A C28A 1.503(11)
C25A C26A 1.402(11)
C26A C27A 1.410(11)
C26A C35A 1.506(10)
C28A C55A 1.572(11)
C28A H28A 1
C29A H29A 0.99
C29A H29B 0.99
C31A H31A 0.99
C31A H31B 0.99
C33A H33A 0.99
C33A H33B 0.99
C35A H35A 0.99
C35A H35B 0.99
C37A C38A 1.530(16)
C37A H37A 0.99
C37A H37B 0.99
C38A C39A 1.55(2)
C38A H38A 0.99
C38A H38B 0.99
C39A H39A 0.98
C39A H39B 0.98
C39A H39C 0.98
C40A C41A 1.461(15)
C40A H40A 0.99
C40A H40B 0.99
C41A C42A 1.555(16)
C41A H41A 0.99
C41A H41B 0.99
C42A H42A 0.98
C42A H42B 0.98
C42A H42C 0.98
C43A C44A 1.526(11)
C43A H43A 0.99
C43A H43B 0.99
C44A C45A 1.494(13)
C44A H44A 0.99
C44A H44B 0.99
C45A H45A 0.98
C45A H45B 0.98
C45A H45C 0.98
C46A C47A 1.520(12)
C46A H46A 0.99
C46A H46B 0.99
C47A C48A 1.506(13)
C47A H47A 0.99
C47A H47B 0.99
C48A H48A 0.98
C48A H48B 0.98
C48A H48C 0.98
C49A C50A 1.533(12)
C49A H49A 0.99
C49A H49B 0.99
C50A H50A 0.98
C50A H50B 0.98
C50A H50C 0.98
C51A C52A 1.528(11)
C51A H51A 0.99
C51A H51B 0.99
C52A H52A 0.98
C52A H52B 0.98
C52A H52C 0.98
C53A C54A 1.522(13)
C53A H53A 0.99
C53A H53B 0.99
C54A H54A 0.98
C54A H54B 0.98
C54A H54C 0.98
C55A C56A 1.494(13)
C55A H55A 0.99
C55A H55B 0.99
C56A H56A 0.98
C56A H56B 0.98
C56A H56C 0.98
N30B C37B 1.495(10)
N30B C29B 1.507(9)
N30B H30C 0.92
N30B H30D 0.92
N32B C40B 1.480(10)
N32B C31B 1.505(10)
N32B H32C 0.92
N32B H32D 0.92
N34B C33B 1.504(9)
N34B C43B 1.505(9)
N34B H34C 0.92
N34B H34D 0.92
N36B C35B 1.474(11)
N36B C46B 1.529(11)
N36B H36C 0.92
N36B H36D 0.92
O4B C4B 1.367(9)
O4B H4B 0.84
O6B C6B 1.374(10)
O6B H6B 0.84
O11B C11B 1.398(9)
O11B H11B 0.84
O13B C13B 1.388(9)
O13B H13B 0.84
O18B C18B 1.394(9)
O18B H18B 0.84
O20B C20B 1.374(8)
O20B H20B 0.84
O25B C25B 1.369(9)
O25B H25B 0.84
O27B C27B 1.360(9)
O27B H27B 0.84
C1B C2B 1.404(12)
C1B C6B 1.404(10)
C1B C28B 1.525(10)
C2B C3B 1.394(11)
C2B H2B 0.95
C3B C4B 1.381(11)
C3B C7B 1.527(12)
C4B C5B 1.413(12)
C5B C6B 1.391(11)
C5B C29B 1.515(11)
C7B C49B 1.521(11)
C7B C8B 1.562(10)
C7B H7B 1
C8B C13B 1.372(10)
C8B C9B 1.384(10)
C9B C10B 1.348(10)
C9B H9B 0.95
C10B C11B 1.402(10)
C10B C14B 1.544(10)
C11B C12B 1.413(11)
C12B C13B 1.402(11)
C12B C31B 1.490(10)
C14B C15B 1.514(11)
C14B C51B 1.553(10)
C14B H14B 1
C15B C20B 1.371(10)
C15B C16B 1.394(10)
C16B C17B 1.402(11)
C16B H16B 0.95
C17B C18B 1.382(10)
C17B C21B 1.522(10)
C18B C19B 1.386(10)
C19B C20B 1.412(11)
C19B C33B 1.507(10)
C21B C53B 1.536(10)
C21B C22B 1.533(9)
C21B H21B 1
C22B C23B 1.394(10)
C22B C27B 1.418(11)
C23B C24B 1.411(10)
C23B H23B 0.95
C24B C25B 1.405(11)
C24B C28B 1.495(11)
C25B C26B 1.405(11)
C26B C27B 1.394(11)
C26B C35B 1.532(11)
C28B C55B 1.565(10)
C28B H28B 1
C29B H29C 0.99
C29B H29D 0.99
C31B H31C 0.99
C31B H31D 0.99
C33B H33C 0.99
C33B H33D 0.99
C35B H35C 0.99
C35B H35D 0.99
C37B C38B 1.529(13)
C37B H37C 0.99
C37B H37D 0.99
C38B C39B 1.498(14)
C38B H38C 0.99
C38B H38D 0.99
C39B H39D 0.98
C39B H39E 0.98
C39B H39F 0.98
C40B C41B 1.512(14)
C40B H40C 0.99
C40B H40D 0.99
C41B C42B 1.525(12)
C41B H41C 0.99
C41B H41D 0.99
C42B H42D 0.98
C42B H42E 0.98
C42B H42F 0.98
C43B C44B 1.542(12)
C43B H43C 0.99
C43B H43D 0.99
C44B C45B 1.507(13)
C44B H44C 0.99
C44B H44D 0.99
C45B H45D 0.98
C45B H45E 0.98
C45B H45F 0.98
C46B C47B 1.53(2)
C46B H46C 0.99
C46B H46D 0.99
C47B C48B 1.56(2)
C47B H47C 0.99
C47B H47D 0.99
C48B H48D 0.98
C48B H48E 0.98
C48B H48F 0.98
C49B C50B 1.506(12)
C49B H49C 0.99
C49B H49D 0.99
C50B H50D 0.98
C50B H50E 0.98
C50B H50F 0.98
C51B C52B 1.505(11)
C51B H51C 0.99
C51B H51D 0.99
C52B H52D 0.98
C52B H52E 0.98
C52B H52F 0.98
C53B C54B 1.519(11)
C53B H53C 0.99
C53B H53D 0.99
C54B H54D 0.98
C54B H54E 0.98
C54B H54F 0.98
C55B C56B 1.541(12)
C55B H55C 0.99
C55B H55D 0.99
C56B H56D 0.98
C56B H56E 0.98
C56B H56F 0.98
N11 O21 1.196(14)
N11 O11 1.211(14)
N11 C11 1.466(14)
N21 O41 1.233(15)
N21 O31 1.245(16)
N21 C31 1.474(15)
N31 O61 1.219(9)
N31 O51 1.236(10)
N31 C51 1.440(13)
O71 C61 1.254(11)
C11 C21 1.425(15)
C11 C61 1.435(14)
C21 C31 1.330(15)
C21 H21 0.95
C31 C41 1.387(15)
C41 C51 1.385(14)
C41 H41 0.95
C51 C61 1.414(13)
N12 O12 1.213(10)
N12 O22 1.262(10)
N12 C12 1.455(12)
N22 O42 1.241(11)
N22 O32 1.239(11)
N22 C32 1.467(11)
N32 O62 1.208(10)
N32 O52 1.242(11)
N32 C52 1.438(11)
O72 C62 1.257(9)
C12 C22 1.372(11)
C12 C62 1.431(11)
C22 C32 1.385(12)
C22 H22 0.95
C32 C42 1.370(12)
C42 C52 1.383(11)
C42 H42 0.95
C52 C62 1.451(11)
N13 O13 1.221(11)
N13 O23 1.225(11)
N13 C13 1.448(12)
N23 O43 1.213(12)
N23 O33 1.212(12)
N23 C33 1.468(12)
N33 O63 1.223(10)
N33 O53 1.241(9)
N33 C53 1.433(12)
O73 C63 1.290(10)
C13 C23 1.381(13)
C13 C63 1.413(13)
C23 C33 1.385(13)
C23 H23 0.95
C33 C43 1.363(14)
C43 C53 1.366(13)
C43 H43 0.95
C53 C63 1.449(12)
N14 O14 1.189(9)
N14 O24 1.184(8)
N14 C14 1.474(10)
N24 O44 1.218(10)
N24 O34 1.206(10)
N24 C34 1.481(12)
N34 O64 1.228(9)
N34 O54 1.224(9)
N34 C54 1.467(10)
O74 C64 1.262(10)
C14 C24 1.386(12)
C14 C64 1.433(11)
C24 C34 1.369(12)
C24 H24 0.95
C34 C44 1.404(12)
C44 C54 1.347(11)
C44 H44 0.95
C54 C64 1.450(12)
N15 O15 1.221(8)
N15 O25 1.228(8)
N15 C55 1.439(10)
N25 O45 1.214(9)
N25 O35 1.218(10)
N25 C35 1.460(11)
N35 O65 1.219(9)
N35 O55 1.223(8)
N35 C15 1.442(10)
O75 C65 1.252(9)
C15 C25 1.379(11)
C15 C65 1.448(11)
C25 C35 1.378(12)
C25 H25 0.95
C35 C45 1.388(11)
C45 C55 1.369(11)
C45 H45 0.95
C55 C65 1.430(11)
N16 O26 1.203(11)
N16 O16 1.227(13)
N16 C16 1.459(15)
N26 O36 1.201(14)
N26 O46 1.246(14)
N26 C36 1.497(17)
N36 O56 1.211(11)
N36 O66 1.203(11)
N36 C56 1.494(16)
O76 C66 1.261(11)
C16 C26 1.366(16)
C16 C66 1.450(15)
C26 C36 1.326(18)
C26 H26 0.95
C36 C46 1.397(18)
C46 C56 1.439(18)
C46 H46 0.95
C56 C66 1.404(15)
N17 O27 1.226(9)
N17 O17 1.239(10)
N17 C17 1.456(11)
N27 O47 1.209(12)
N27 O37 1.222(12)
N27 C37 1.460(12)
N37 O57 1.245(9)
N37 O67 1.242(9)
N37 C57 1.440(10)
O77 C67 1.264(9)
C17 C27 1.352(11)
C17 C67 1.440(11)
C27 C37 1.426(13)
C27 H27 0.95
C37 C47 1.331(12)
C47 C57 1.373(11)
C47 H47 0.95
C57 C67 1.462(11)
N18 O28 1.237(12)
N18 O18 1.224(13)
N18 C18 1.487(14)
N28 O38 1.200(15)
N28 O48 1.200(13)
N28 C38 1.460(15)
N38 O68 1.195(10)
N38 O58 1.245(10)
N38 C58 1.402(13)
O78 C68 1.254(11)
C18 C28 1.374(14)
C18 C68 1.418(14)
C28 C38 1.390(16)
C28 H28 0.95
C38 C48 1.330(16)
C48 C58 1.371(13)
C48 H48 0.95
C58 C68 1.475(13)
O101 C102 1.431(13)
O101 H101 0.84
C102 C103 1.51(2)
C102 H10A 0.99
C102 H10B 0.99
C103 C104 1.51(2)
C103 H10C 0.99
C103 H10D 0.99
C104 C105 1.51(3)
C104 H10E 0.99
C104 H10F 0.99
C105 H10G 0.98
C105 H10H 0.98
C105 H10I 0.98
O106 C107 1.421(16)
O106 H106 0.84
C107 C108 1.51(3)
C107 H10J 0.99
C107 H10K 0.99
C108 C109 1.51(3)
C108 H10L 0.99
C108 H10M 0.99
C109 C110 1.51(3)
C109 H10N 0.99
C109 H10O 0.99
C110 H11C 0.98
C110 H11D 0.98
C110 H11E 0.98
O111 C112 1.431(18)
O111 H111 0.84
C112 C113 1.51(2)
C112 H11F 0.99
C112 H11G 0.99
C113 C114 1.51(2)
C113 H11H 0.99
C113 H11I 0.99
C114 C115 1.51(3)
C114 H11J 0.99
C114 H11K 0.99
C115 H11L 0.98
C115 H11M 0.98
C115 H11N 0.98
C201 Cl1 1.731(16)
C201 Cl3 1.734(17)
C201 Cl2 1.754(16)
C201 H201 1
C202 Cl5 1.760(8)
C202 Cl4 1.760(9)
C202 Cl6 1.761(9)
C202 H202 1
C203 Cl7 1.79(2)
C203 Cl8 1.76(2)
C203 Cl9 1.78(2)
C203 H203 1
O1W H1W 0.91
O1W H2W 0.87

loop_
_geom_torsion_atom_site_label_1
_geom_torsion_atom_site_label_2
_geom_torsion_atom_site_label_3
_geom_torsion_atom_site_label_4
_geom_torsion
C6A C1A C2A C3A -1.5(11)
C28A C1A C2A C3A 178.3(7)
C1A C2A C3A C4A -0.7(11)
C1A C2A C3A C7A 178.0(7)
C2A C3A C4A O4A 179.3(6)
C7A C3A C4A O4A 0.6(11)
C2A C3A C4A C5A -0.1(10)
C7A C3A C4A C5A -178.9(7)
O4A C4A C5A C6A -176.2(6)
C3A C4A C5A C6A 3.3(11)
O4A C4A C5A C29A 6.4(9)
C3A C4A C5A C29A -174.0(7)
C4A C5A C6A O6A 176.6(6)
C29A C5A C6A O6A -6.3(11)
C4A C5A C6A C1A -5.6(10)
C29A C5A C6A C1A 171.5(6)
C2A C1A C6A O6A -177.3(6)
C28A C1A C6A O6A 2.9(9)
C2A C1A C6A C5A 4.7(10)
C28A C1A C6A C5A -175.1(6)
C2A C3A C7A C8A 99.2(8)
C4A C3A C7A C8A -82.1(9)
C2A C3A C7A C49A -29.4(10)
C4A C3A C7A C49A 149.3(7)
C3A C7A C8A C9A -78.1(8)
C49A C7A C8A C9A 50.4(9)
C3A C7A C8A C13A 97.3(8)
C49A C7A C8A C13A -134.2(7)
C13A C8A C9A C10A 2.5(10)
C7A C8A C9A C10A 178.1(6)
C8A C9A C10A C11A -3.6(10)
C8A C9A C10A C14A 177.5(6)
C9A C10A C11A O11A -179.0(7)
C14A C10A C11A O11A 0.0(10)
C9A C10A C11A C12A 3.3(10)
C14A C10A C11A C12A -177.8(7)
O11A C11A C12A C13A -179.8(7)
C10A C11A C12A C13A -2.0(11)
O11A C11A C12A C31A 6.7(11)
C10A C11A C12A C31A -175.4(7)
C9A C8A C13A O13A 173.7(6)
C7A C8A C13A O13A -2.0(10)
C9A C8A C13A C12A -1.0(11)
C7A C8A C13A C12A -176.6(7)
C11A C12A C13A O13A -173.7(7)
C31A C12A C13A O13A -0.3(11)
C11A C12A C13A C8A 0.8(11)
C31A C12A C13A C8A 174.2(7)
C9A C10A C14A C51A -45.6(9)
C11A C10A C14A C51A 135.5(7)
C9A C10A C14A C15A 82.1(8)
C11A C10A C14A C15A -96.9(8)
C10A C14A C15A C16A -91.3(8)
C51A C14A C15A C16A 36.8(10)
C10A C14A C15A C20A 89.6(8)
C51A C14A C15A C20A -142.3(7)
C20A C15A C16A C17A 1.2(11)
C14A C15A C16A C17A -177.9(7)
C15A C16A C17A C18A -3.3(11)
C15A C16A C17A C21A 176.3(7)
C16A C17A C18A C19A 0.5(10)
C21A C17A C18A C19A -179.1(7)
C16A C17A C18A O18A 178.5(6)
C21A C17A C18A O18A -1.0(11)
O18A C18A C19A C20A -174.1(6)
C17A C18A C19A C20A 4.1(11)
O18A C18A C19A C33A 3.4(10)
C17A C18A C19A C33A -178.4(7)
C18A C19A C20A C15A -6.4(11)
C33A C19A C20A C15A 176.2(7)
C18A C19A C20A O20A 177.0(6)
C33A C19A C20A O20A -0.4(11)
C16A C15A C20A C19A 3.8(11)
C14A C15A C20A C19A -177.0(7)
C16A C15A C20A O20A -179.6(6)
C14A C15A C20A O20A -0.5(10)
C18A C17A C21A C22A -86.8(8)
C16A C17A C21A C22A 93.7(8)
C18A C17A C21A C53A 144.8(7)
C16A C17A C21A C53A -34.7(10)
C17A C21A C22A C23A -80.9(9)
C53A C21A C22A C23A 46.3(11)
C17A C21A C22A C27A 97.5(9)
C53A C21A C22A C27A -135.3(8)
C27A C22A C23A C24A 2.6(12)
C21A C22A C23A C24A -178.9(8)
C22A C23A C24A C25A -1.9(12)
C22A C23A C24A C28A 178.3(8)
C23A C24A C25A O25A -178.4(8)
C28A C24A C25A O25A 1.3(12)
C23A C24A C25A C26A -0.6(12)
C28A C24A C25A C26A 179.2(8)
O25A C25A C26A C27A -179.9(7)
C24A C25A C26A C27A 2.1(12)
O25A C25A C26A C35A 5.7(11)
C24A C25A C26A C35A -172.4(8)
C23A C22A C27A O27A 173.8(7)
C21A C22A C27A O27A -4.7(11)
C23A C22A C27A C26A -0.9(11)
C21A C22A C27A C26A -179.5(8)
C25A C26A C27A O27A -175.9(7)
C35A C26A C27A O27A -1.4(12)
C25A C26A C27A C22A -1.3(12)
C35A C26A C27A C22A 173.2(7)
C23A C24A C28A C1A 79.2(9)
C25A C24A C28A C1A -100.5(9)
C23A C24A C28A C55A -47.5(11)
C25A C24A C28A C55A 132.7(8)
C2A C1A C28A C24A -96.8(8)
C6A C1A C28A C24A 82.9(8)
C2A C1A C28A C55A 29.5(10)
C6A C1A C28A C55A -150.8(7)
C6A C5A C29A N30A 111.7(8)
C4A C5A C29A N30A -71.1(9)
C37A N30A C29A C5A 170.3(7)
C40A N32A C31A C12A 174.5(8)
C11A C12A C31A N32A -97.3(9)
C13A C12A C31A N32A 89.4(9)
C20A C19A C33A N34A 105.4(9)
C18A C19A C33A N34A -71.9(9)
C43A N34A C33A C19A 164.4(7)
C25A C26A C35A N36A -85.3(9)
C27A C26A C35A N36A 100.4(9)
C46A N36A C35A C26A -176.2(6)
C29A N30A C37A C38A -145.4(10)
N30A C37A C38A C39A -170.3(11)
C31A N32A C40A C41A -82.0(11)
N32A C40A C41A C42A -175.1(9)
C33A N34A C43A C44A -71.9(9)
N34A C43A C44A C45A -65.8(9)
C35A N36A C46A C47A 72.6(9)
N36A C46A C47A C48A 172.7(8)
C3A C7A C49A C50A -166.7(7)
C8A C7A C49A C50A 66.3(9)
C10A C14A C51A C52A -175.5(7)
C15A C14A C51A C52A 58.4(9)
C17A C21A C53A C54A -169.0(7)
C22A C21A C53A C54A 63.3(10)
C24A C28A C55A C56A -63.7(9)
C1A C28A C55A C56A 171.8(7)
C6B C1B C2B C3B 1.2(10)
C28B C1B C2B C3B 178.8(6)
C1B C2B C3B C4B 1.3(11)
C1B C2B C3B C7B 179.4(6)
C2B C3B C4B O4B -178.8(6)
C7B C3B C4B O4B 3.0(10)
C2B C3B C4B C5B -5.3(10)
C7B C3B C4B C5B 176.5(6)
O4B C4B C5B C6B -179.7(6)
C3B C4B C5B C6B 6.9(11)
O4B C4B C5B C29B 4.1(11)
C3B C4B C5B C29B -169.3(7)
C4B C5B C6B O6B 174.2(6)
C29B C5B C6B O6B -9.4(9)
C4B C5B C6B C1B -4.3(11)
C29B C5B C6B C1B 172.1(6)
C2B C1B C6B O6B -178.0(6)
C28B C1B C6B O6B 4.3(11)
C2B C1B C6B C5B 0.4(10)
C28B C1B C6B C5B -177.3(7)
C4B C3B C7B C49B 149.9(7)
C2B C3B C7B C49B -28.3(10)
C4B C3B C7B C8B -84.4(8)
C2B C3B C7B C8B 97.5(8)
C49B C7B C8B C13B -131.3(8)
C3B C7B C8B C13B 100.8(8)
C49B C7B C8B C9B 49.8(10)
C3B C7B C8B C9B -78.1(9)
C13B C8B C9B C10B 3.6(12)
C7B C8B C9B C10B -177.5(7)
C8B C9B C10B C11B -2.2(12)
C8B C9B C10B C14B 177.4(7)
C9B C10B C11B O11B -175.4(7)
C14B C10B C11B O11B 5.0(11)
C9B C10B C11B C12B -0.2(11)
C14B C10B C11B C12B -179.8(7)
C10B C11B C12B C13B 1.1(12)
O11B C11B C12B C13B 176.2(7)
C10B C11B C12B C31B -175.3(7)
O11B C11B C12B C31B -0.2(12)
C9B C8B C13B O13B 177.6(7)
C7B C8B C13B O13B -1.3(12)
C9B C8B C13B C12B -2.6(12)
C7B C8B C13B C12B 178.5(7)
C11B C12B C13B C8B 0.4(12)
C31B C12B C13B C8B 176.7(7)
C11B C12B C13B O13B -179.8(7)
C31B C12B C13B O13B -3.4(11)
C9B C10B C14B C15B 81.2(9)
C11B C10B C14B C15B -99.3(8)
C9B C10B C14B C51B -45.5(10)
C11B C10B C14B C51B 134.0(7)
C10B C14B C15B C20B 86.8(8)
C51B C14B C15B C20B -148.2(7)
C10B C14B C15B C16B -94.0(8)
C51B C14B C15B C16B 31.0(10)
C20B C15B C16B C17B 4.1(11)
C14B C15B C16B C17B -175.2(7)
C15B C16B C17B C18B -2.2(11)
C15B C16B C17B C21B 177.4(7)
C16B C17B C18B C19B -1.3(10)
C21B C17B C18B C19B 179.1(6)
C16B C17B C18B O18B 179.5(6)
C21B C17B C18B O18B -0.1(10)
C17B C18B C19B C20B 2.7(10)
O18B C18B C19B C20B -178.1(6)
C17B C18B C19B C33B -175.4(6)
O18B C18B C19B C33B 3.8(10)
C16B C15B C20B O20B -179.6(7)
C14B C15B C20B O20B -0.3(11)
C16B C15B C20B C19B -2.6(11)
C14B C15B C20B C19B 176.7(7)
C18B C19B C20B C15B -0.6(11)
C33B C19B C20B C15B 177.6(7)
C18B C19B C20B O20B 176.7(6)
C33B C19B C20B O20B -5.1(9)
C18B C17B C21B C53B 142.2(7)
C16B C17B C21B C53B -37.4(9)
C18B C17B C21B C22B -92.0(7)
C16B C17B C21B C22B 88.5(8)
C17B C21B C22B C23B -80.7(8)
C53B C21B C22B C23B 45.7(9)
C17B C21B C22B C27B 98.0(7)
C53B C21B C22B C27B -135.6(7)
C27B C22B C23B C24B 3.5(11)
C21B C22B C23B C24B -177.8(6)
C22B C23B C24B C25B -0.9(11)
C22B C23B C24B C28B -177.0(7)
C23B C24B C25B O25B -177.0(6)
C28B C24B C25B O25B -0.8(10)
C23B C24B C25B C26B -0.8(10)
C28B C24B C25B C26B 175.3(7)
O25B C25B C26B C27B 175.8(7)
C24B C25B C26B C27B -0.1(11)
O25B C25B C26B C35B 2.2(11)
C24B C25B C26B C35B -173.7(7)
C25B C26B C27B O27B -179.0(6)
C35B C26B C27B O27B -5.0(10)
C25B C26B C27B C22B 2.8(11)
C35B C26B C27B C22B 176.7(7)
C23B C22B C27B O27B 177.5(7)
C21B C22B C27B O27B -1.3(10)
C23B C22B C27B C26B -4.3(10)
C21B C22B C27B C26B 176.9(6)
C25B C24B C28B C1B -97.0(8)
C23B C24B C28B C1B 78.9(9)
C25B C24B C28B C55B 135.9(7)
C23B C24B C28B C55B -48.2(9)
C2B C1B C28B C24B -96.7(8)
C6B C1B C28B C24B 80.9(8)
C2B C1B C28B C55B 31.2(9)
C6B C1B C28B C55B -151.3(7)
C37B N30B C29B C5B -172.3(6)
C6B C5B C29B N30B 76.7(8)
C4B C5B C29B N30B -107.1(8)
C13B C12B C31B N32B 87.9(10)
C11B C12B C31B N32B -95.9(9)
C40B N32B C31B C12B 174.4(7)
C43B N34B C33B C19B -165.6(6)
C18B C19B C33B N34B -108.7(8)
C20B C19B C33B N34B 73.2(8)
C46B N36B C35B C26B -168.5(8)
C27B C26B C35B N36B 85.1(9)
C25B C26B C35B N36B -101.1(9)
C29B N30B C37B C38B 81.7(9)
N30B C37B C38B C39B 61.9(11)
C31B N32B C40B C41B -71.8(10)
N32B C40B C41B C42B -177.4(8)
C33B N34B C43B C44B 74.5(9)
N34B C43B C44B C45B 67.6(9)
C35B N36B C46B C47B -172.8(12)
N36B C46B C47B C48B 175.2(12)
C3B C7B C49B C50B -173.8(7)
C8B C7B C49B C50B 61.5(9)
C15B C14B C51B C52B 170.8(7)
C10B C14B C51B C52B -64.7(8)
C17B C21B C53B C54B -61.0(9)
C22B C21B C53B C54B 174.0(7)
C24B C28B C55B C56B -65.5(9)
C1B C28B C55B C56B 167.4(7)
O21 N11 C11 C21 40.1(18)
O11 N11 C11 C21 -141.0(13)
O21 N11 C11 C61 -146.6(13)
O11 N11 C11 C61 32.3(19)
C61 C11 C21 C31 9(2)
N11 C11 C21 C31 -178.0(14)
C11 C21 C31 C41 -8(2)
C11 C21 C31 N21 177.3(14)
O41 N21 C31 C21 173.1(15)
O31 N21 C31 C21 -1(2)
O41 N21 C31 C41 -2(2)
O31 N21 C31 C41 -175.5(14)
C21 C31 C41 C51 6(2)
N21 C31 C41 C51 -179.2(12)
C31 C41 C51 C61 -4.1(18)
C31 C41 C51 N31 178.9(10)
O61 N31 C51 C41 -145.6(10)
O51 N31 C51 C41 33.9(14)
O61 N31 C51 C61 37.2(15)
O51 N31 C51 C61 -143.2(11)
C41 C51 C61 O71 -177.6(11)
N31 C51 C61 O71 -0.8(16)
C41 C51 C61 C11 4.2(16)
N31 C51 C61 C11 -178.9(10)
C21 C11 C61 O71 175.3(13)
N11 C11 C61 O71 2.7(19)
C21 C11 C61 C51 -6.6(18)
N11 C11 C61 C51 -179.2(11)
O12 N12 C12 C22 151.4(8)
O22 N12 C12 C22 -26.3(11)
O12 N12 C12 C62 -26.9(12)
O22 N12 C12 C62 155.5(8)
C62 C12 C22 C32 3.4(13)
N12 C12 C22 C32 -174.7(8)
C12 C22 C32 C42 2.2(13)
C12 C22 C32 N22 -178.5(8)
O42 N22 C32 C42 7.0(13)
O32 N22 C32 C42 -169.3(8)
O42 N22 C32 C22 -172.4(9)
O32 N22 C32 C22 11.3(13)
C22 C32 C42 C52 -4.2(13)
N22 C32 C42 C52 176.4(8)
C32 C42 C52 N32 -178.5(8)
C32 C42 C52 C62 0.9(13)
O62 N32 C52 C42 -164.6(8)
O52 N32 C52 C42 14.9(12)
O62 N32 C52 C62 15.9(13)
O52 N32 C52 C62 -164.5(8)
C22 C12 C62 O72 170.6(8)
N12 C12 C62 O72 -11.4(13)
C22 C12 C62 C52 -6.1(12)
N12 C12 C62 C52 171.9(7)
C42 C52 C62 O72 -172.9(8)
N32 C52 C62 O72 6.5(13)
C42 C52 C62 C12 3.9(11)
N32 C52 C62 C12 -176.7(8)
O13 N13 C13 C23 -135.5(10)
O23 N13 C13 C23 45.5(12)
O13 N13 C13 C63 47.3(12)
O23 N13 C13 C63 -131.7(9)
C63 C13 C23 C33 -5.3(14)
N13 C13 C23 C33 177.6(9)
C13 C23 C33 C43 4.2(14)
C13 C23 C33 N23 -176.8(8)
O43 N23 C33 C43 5.3(14)
O33 N23 C33 C43 -175.2(10)
O43 N23 C33 C23 -173.6(9)
O33 N23 C33 C23 5.8(14)
C23 C33 C43 C53 0.1(14)
N23 C33 C43 C53 -178.8(8)
C33 C43 C53 N33 -179.5(8)
C33 C43 C53 C63 -3.6(13)
O63 N33 C53 C43 -153.6(8)
O53 N33 C53 C43 23.3(12)
O63 N33 C53 C63 30.4(12)
O53 N33 C53 C63 -152.8(8)
C23 C13 C63 O73 -179.0(8)
N13 C13 C63 O73 -1.9(12)
C23 C13 C63 C53 1.9(13)
N13 C13 C63 C53 179.0(8)
C43 C53 C63 O73 -176.6(8)
N33 C53 C63 O73 -0.7(12)
C43 C53 C63 C13 2.5(12)
N33 C53 C63 C13 178.4(8)
O14 N14 C14 C24 -173.7(9)
O24 N14 C14 C24 8.2(11)
O14 N14 C14 C64 7.8(12)
O24 N14 C14 C64 -170.3(8)
C64 C14 C24 C34 -1.6(13)
N14 C14 C24 C34 179.9(7)
C14 C24 C34 C44 -1.2(13)
C14 C24 C34 N24 177.5(8)
O44 N24 C34 C24 -177.5(9)
O34 N24 C34 C24 3.7(13)
O44 N24 C34 C44 1.2(13)
O34 N24 C34 C44 -177.6(9)
C24 C34 C44 C54 3.9(13)
N24 C34 C44 C54 -174.7(8)
C34 C44 C54 C64 -4.4(13)
C34 C44 C54 N34 175.3(8)
O64 N34 C54 C44 -133.7(9)
O54 N34 C54 C44 46.9(11)
O64 N34 C54 C64 45.9(11)
O54 N34 C54 C64 -133.4(8)
C44 C54 C64 O74 -177.1(8)
N34 C54 C64 O74 3.3(12)
C44 C54 C64 C14 1.8(12)
N34 C54 C64 C14 -177.8(7)
C24 C14 C64 O74 -179.8(8)
N14 C14 C64 O74 -1.4(12)
C24 C14 C64 C54 1.3(11)
N14 C14 C64 C54 179.7(7)
O65 N35 C15 C25 158.0(8)
O55 N35 C15 C25 -21.1(11)
O65 N35 C15 C65 -24.8(12)
O55 N35 C15 C65 156.1(8)
C65 C15 C25 C35 2.7(13)
N35 C15 C25 C35 179.8(8)
C15 C25 C35 C45 -3.1(13)
C15 C25 C35 N25 178.9(8)
O45 N25 C35 C45 176.4(8)
O35 N25 C35 C45 -3.3(13)
O45 N25 C35 C25 -5.5(13)
O35 N25 C35 C25 174.7(9)
C25 C35 C45 C55 2.1(13)
N25 C35 C45 C55 -179.9(8)
C35 C45 C55 C65 -0.6(13)
C35 C45 C55 N15 -179.7(8)
O15 N15 C55 C45 132.8(8)
O25 N15 C55 C45 -46.3(11)
O15 N15 C55 C65 -46.3(11)
O25 N15 C55 C65 134.5(8)
C45 C55 C65 O75 179.0(8)
N15 C55 C65 O75 -1.9(12)
C45 C55 C65 C15 0.2(12)
N15 C55 C65 C15 179.3(7)
C25 C15 C65 O75 179.9(8)
N35 C15 C65 O75 2.9(12)
C25 C15 C65 C55 -1.3(11)
N35 C15 C65 C55 -178.3(7)
O26 N16 C16 C26 4.0(19)
O16 N16 C16 C26 -172.2(15)
O26 N16 C16 C66 176.8(12)
O16 N16 C16 C66 1(2)
N16 C16 C26 C36 179.3(14)
C66 C16 C26 C36 7(2)
C16 C26 C36 C46 -5(2)
C16 C26 C36 N26 179.0(14)
O36 N26 C36 C26 -18(2)
O46 N26 C36 C26 163.9(15)
O36 N26 C36 C46 165.9(15)
O46 N26 C36 C46 -12(2)
C26 C36 C46 C56 6(2)
N26 C36 C46 C56 -177.6(13)
C36 C46 C56 C66 -9(2)
C36 C46 C56 N36 -176.3(13)
O56 N36 C56 C66 151.5(13)
O66 N36 C56 C66 -34.3(18)
O56 N36 C56 C46 -41.1(18)
O66 N36 C56 C46 133.0(13)
C46 C56 C66 O76 -172.9(12)
N36 C56 C66 O76 -6.0(19)
C46 C56 C66 C16 10.2(19)
N36 C56 C66 C16 177.1(12)
C26 C16 C66 O76 174.0(14)
N16 C16 C66 O76 2(2)
C26 C16 C66 C56 -9(2)
N16 C16 C66 C56 179.0(13)
O27 N17 C17 C27 -31.0(11)
O17 N17 C17 C27 146.3(8)
O27 N17 C17 C67 150.4(8)
O17 N17 C17 C67 -32.4(11)
C67 C17 C27 C37 3.2(13)
N17 C17 C27 C37 -175.3(8)
C17 C27 C37 C47 0.9(13)
C17 C27 C37 N27 -178.8(8)
O47 N27 C37 C47 6.3(13)
O37 N27 C37 C47 -169.1(9)
O47 N27 C37 C27 -174.1(9)
O37 N27 C37 C27 10.6(13)
C27 C37 C47 C57 -2.9(13)
N27 C37 C47 C57 176.8(8)
C37 C47 C57 N37 -177.7(7)
C37 C47 C57 C67 1.0(13)
O57 N37 C57 C47 7.3(11)
O67 N37 C57 C47 -171.8(8)
O57 N37 C57 C67 -171.5(7)
O67 N37 C57 C67 9.4(11)
C27 C17 C67 O77 171.6(8)
N17 C17 C67 O77 -10.0(12)
C27 C17 C67 C57 -4.6(11)
N17 C17 C67 C57 173.9(7)
C47 C57 C67 O77 -173.7(8)
N37 C57 C67 O77 5.0(12)
C47 C57 C67 C17 2.5(11)
N37 C57 C67 C17 -178.8(7)
O28 N18 C18 C28 -49.3(12)
O18 N18 C18 C28 130.3(10)
O28 N18 C18 C68 128.2(9)
O18 N18 C18 C68 -52.2(12)
C68 C18 C28 C38 0.3(15)
N18 C18 C28 C38 177.5(9)
C18 C28 C38 C48 -1.0(15)
C18 C28 C38 N28 176.7(9)
O38 N28 C38 C48 177.2(12)
O48 N28 C38 C48 0.8(17)
O38 N28 C38 C28 -0.5(17)
O48 N28 C38 C28 -176.9(11)
C28 C38 C48 C58 -1.1(16)
N28 C38 C48 C58 -178.7(10)
C38 C48 C58 N38 -177.6(10)
C38 C48 C58 C68 3.8(15)
O68 N38 C58 C48 150.0(10)
O58 N38 C58 C48 -23.9(14)
O68 N38 C58 C68 -31.4(14)
O58 N38 C58 C68 154.7(9)
C28 C18 C68 O78 -178.8(9)
N18 C18 C68 O78 3.9(13)
C28 C18 C68 C58 2.1(13)
N18 C18 C68 C58 -175.2(8)
C48 C58 C68 O78 176.9(8)
N38 C58 C68 O78 -1.7(13)
C48 C58 C68 C18 -4.0(12)
N38 C58 C68 C18 177.4(8)
O101 C102 C103 C104 -76.7(18)
C102 C103 C104 C105 169.4(18)
O106 C107 C108 C109 66(3)
C107 C108 C109 C110 -172(2)
O111 C112 C113 C114 110(2)
C112 C113 C114 C115 -171(3)
